data_4306564
loop_
_publ_author_name
'Hari Pada Nayek'
'Werner Massa'
'Stefanie Dehnen'

_publ_contact_author
;
Massa, W.

Fachbereich Chemie der Philipps-Universit\"at
Hans-Meerwein-Str.
D-35043 Marburg, Germany
;
_publ_contact_author_email massa@chemie.uni-marburg.de
_publ_contact_author_fax +6421-2828917
_publ_contact_author_phone +6421-2825525
_publ_section_title
;
A Heterometallic, Heterovalent CuI/SnII/IV/S Cluster with an Unprecedented
Cu4Sn Core and Stannacyclopentane Units
;
_journal_name_full 'Inorganic Chemistry'
_journal_page_first 9146
_journal_page_last 9148
_journal_paper_doi 10.1021/ic8013877
_journal_volume 47
_journal_year 2008
_chemical_formula_moiety 'C132 H138 Cu10 P6 S12 Sn7'
_chemical_formula_sum 'C132 H138 Cu10 P6 S12 Sn7'
_chemical_formula_weight 3761.19
_chemical_name_systematic
;
 ?
;
_space_group_IT_number 14
_symmetry_cell_setting monoclinic
_symmetry_space_group_name_Hall '-P 2yn'
_symmetry_space_group_name_H-M 'P 1 21/n 1'
_atom_sites_solution_hydrogens geom
_atom_sites_solution_primary direct
_atom_sites_solution_secondary difmap
_audit_creation_method SHELXL-97
_cell_angle_alpha 90.00
_cell_angle_beta 115.099(2)
_cell_angle_gamma 90.00
_cell_formula_units_Z 2
_cell_length_a 17.6227(5)
_cell_length_b 22.6814(4)
_cell_length_c 18.8353(5)
_cell_measurement_reflns_used 21939
_cell_measurement_temperature 100(2)
_cell_measurement_theta_max 27.14
_cell_measurement_theta_min 1.33
_cell_volume 6817.7(3)
_computing_cell_refinement 'XAREA 1.38 (Stoe 2006)'
_computing_data_collection 'XAREA 1.38 (Stoe 2006)'
_computing_data_reduction 'XAREA 1.38 (Stoe 2006)'
_computing_molecular_graphics 'DIAMOND 3.1d (Crystal Impact 2006)'
_computing_structure_refinement 'SHELXL-97 (Sheldrick, 1997)'
_computing_structure_solution 'SHELXS-97 (Sheldrick, 1997)'
_diffrn_ambient_temperature 100(2)
_diffrn_detector_area_resol_mean 6.7
_diffrn_measured_fraction_theta_full 0.990
_diffrn_measured_fraction_theta_max 0.990
_diffrn_measurement_device_type 'IPDS-II (Stoe)'
_diffrn_measurement_method omega-scans
_diffrn_radiation_monochromator graphite
_diffrn_radiation_source 'fine-focus sealed tube'
_diffrn_radiation_type MoK\a
_diffrn_radiation_wavelength 0.71073
_diffrn_reflns_av_R_equivalents 0.0514
_diffrn_reflns_av_sigmaI/netI 0.0830
_diffrn_reflns_limit_h_max 17
_diffrn_reflns_limit_h_min -22
_diffrn_reflns_limit_k_max 26
_diffrn_reflns_limit_k_min -28
_diffrn_reflns_limit_l_max 23
_diffrn_reflns_limit_l_min -23
_diffrn_reflns_number 38108
_diffrn_reflns_theta_full 26.75
_diffrn_reflns_theta_max 26.75
_diffrn_reflns_theta_min 1.33
_diffrn_standards_number 0
_exptl_absorpt_coefficient_mu 3.081
_exptl_absorpt_correction_T_max 0.431
_exptl_absorpt_correction_T_min 0.404
_exptl_absorpt_correction_type multi-scan
_exptl_absorpt_process_details 'Blessing (1995)'
_exptl_crystal_colour orange
_exptl_crystal_density_diffrn 1.832
_exptl_crystal_density_method 'not measured'
_exptl_crystal_description bipyramid
_exptl_crystal_F_000 3704
_exptl_crystal_size_max 0.24
_exptl_crystal_size_mid 0.16
_exptl_crystal_size_min 0.14
_refine_diff_density_max 0.676
_refine_diff_density_min -0.644
_refine_diff_density_rms 0.102
_refine_ls_extinction_method none
_refine_ls_goodness_of_fit_ref 0.834
_refine_ls_hydrogen_treatment constr
_refine_ls_matrix_type full
_refine_ls_number_parameters 794
_refine_ls_number_reflns 14367
_refine_ls_number_restraints 0
_refine_ls_restrained_S_all 0.834
_refine_ls_R_factor_all 0.0768
_refine_ls_R_factor_gt 0.0377
_refine_ls_shift/su_max 0.002
_refine_ls_shift/su_mean 0.000
_refine_ls_structure_factor_coef Fsqd
_refine_ls_weighting_details 'calc w=1/[\s^2^(Fo^2^)+(0.0300P)^2^+0.0000P] where P=(Fo^2^+2Fc^2^)/3'
_refine_ls_weighting_scheme calc
_refine_ls_wR_factor_gt 0.0672
_refine_ls_wR_factor_ref 0.0734
_reflns_number_gt 8789
_reflns_number_total 14367
_reflns_threshold_expression >2sigma(I)
_cod_data_source_file ic8013877_si_002.cif
_cod_data_source_block hp18am
_cod_database_code 4306564

loop_
_symmetry_equiv_pos_as_xyz
'x, y, z'
'-x+1/2, y+1/2, -z+1/2'
'-x, -y, -z'
'x-1/2, -y-1/2, z-1/2'

loop_
_atom_site_label
_atom_site_type_symbol
_atom_site_fract_x
_atom_site_fract_y
_atom_site_fract_z
_atom_site_U_iso_or_equiv
_atom_site_adp_type
_atom_site_occupancy
_atom_site_symmetry_multiplicity
_atom_site_calc_flag
_atom_site_refinement_flags
_atom_site_disorder_assembly
_atom_site_disorder_group
Sn1 Sn 0.17086(11) 0.98347(5) 0.74859(4) 0.0298(3) Uani 0.846(7) 1 d P . 1
Sn1A Sn 0.1454(6) 0.9851(3) 0.7542(3) 0.0298(3) Uani 0.117(6) 1 d P . 2
Sn1B Sn 0.1604(10) 1.0110(13) 0.7524(7) 0.0298(3) Uani 0.032(3) 1 d P . 3
Sn2 Sn 0.19912(2) 0.918013(16) 0.451303(18) 0.03166(9) Uani 1 1 d . . .
Sn3 Sn -0.10486(2) 0.827480(15) 0.522714(18) 0.03171(8) Uani 1 1 d . . .
Sn4 Sn 0.04992(4) 0.94125(3) 0.54518(3) 0.02550(14) Uani 0.50 1 d P . .
Cu1 Cu -0.07826(4) 0.95392(3) 0.66057(3) 0.03489(15) Uani 1 1 d . . .
Cu2 Cu -0.04146(4) 0.87205(3) 0.35060(3) 0.04242(17) Uani 1 1 d . . .
Cu3 Cu 0.24218(5) 1.03859(3) 0.60110(3) 0.04108(17) Uani 1 1 d . . .
Cu4 Cu 0.02639(9) 1.01786(6) 0.43283(6) 0.0280(3) Uani 0.4560(7) 1 d P . .
Cu4A Cu -0.0211(9) 0.9931(6) 0.4073(7) 0.0280(3) Uani 0.0440(7) 1 d P . .
Cu5 Cu 0.01467(8) 1.05201(5) 0.55867(6) 0.0274(3) Uani 0.4560(7) 1 d P . .
Cu5A Cu 0.0615(9) 1.0588(6) 0.5352(6) 0.0274(3) Uani 0.0440(7) 1 d P . .
Cu6 Cu -0.10025(8) 0.98514(6) 0.46084(6) 0.0276(3) Uani 0.4560(7) 1 d P . .
Cu6A Cu -0.0847(8) 1.0045(6) 0.5125(7) 0.0276(3) Uani 0.0440(7) 1 d P . .
Cu7 Cu -0.08673(8) 1.09518(5) 0.42430(6) 0.0293(3) Uani 0.50 1 d P . .
S1 S 0.05603(8) 0.91568(6) 0.67805(6) 0.0334(3) Uani 1 1 d . . .
S2 S -0.15643(8) 0.93445(6) 0.33432(6) 0.0337(3) Uani 1 1 d . . .
S3 S 0.06103(8) 0.94310(5) 0.35857(6) 0.0305(3) Uani 1 1 d . . .
S4 S 0.20636(8) 0.93474(6) 0.58029(6) 0.0337(3) Uani 1 1 d . . .
S5 S 0.16239(8) 1.07778(5) 0.47161(6) 0.0302(3) Uani 1 1 d . . .
S6 S 0.00736(8) 0.84100(5) 0.48347(6) 0.0321(3) Uani 1 1 d . . .
P1 P -0.11208(8) 0.93396(6) 0.75917(6) 0.0309(3) Uani 1 1 d . . .
P2 P -0.06453(10) 0.79710(7) 0.26936(8) 0.0443(4) Uani 1 1 d . . .
P3 P 0.37889(10) 1.05429(6) 0.66677(7) 0.0380(3) Uani 1 1 d . . .
C1 C 0.2823(4) 0.9320(3) 0.7944(3) 0.0538(16) Uani 1 1 d . . .
H1A H 0.2764 0.8961 0.7626 0.065 Uiso 1 1 calc R . 1
H1B H 0.3311 0.9551 0.7970 0.065 Uiso 1 1 calc R . 1
C2 C 0.2904(4) 0.9167(3) 0.8762(4) 0.0675(19) Uani 1 1 d . . .
H2A H 0.2488 0.8859 0.8720 0.081 Uiso 1 1 calc R . .
H2B H 0.3470 0.9004 0.9077 0.081 Uiso 1 1 calc R . .
C3 C 0.2767(4) 0.9701(4) 0.9174(3) 0.070(2) Uani 1 1 d . . .
H3A H 0.3221 0.9990 0.9270 0.084 Uiso 1 1 calc R . .
H3B H 0.2792 0.9580 0.9689 0.084 Uiso 1 1 calc R . .
C4 C 0.1910(4) 0.9995(3) 0.8681(3) 0.0614(18) Uani 1 1 d . . .
H4A H 0.1930 1.0423 0.8791 0.074 Uiso 1 1 calc R A 1
H4B H 0.1461 0.9813 0.8792 0.074 Uiso 1 1 calc R A 1
C5 C 0.2498(3) 0.8341(2) 0.4386(3) 0.0431(13) Uani 1 1 d . . .
H5A H 0.2459 0.8044 0.4754 0.052 Uiso 1 1 calc R . .
H5B H 0.2213 0.8190 0.3843 0.052 Uiso 1 1 calc R . .
C6 C 0.3409(4) 0.8509(3) 0.4593(4) 0.0624(18) Uani 1 1 d . . .
H6A H 0.3718 0.8543 0.5170 0.075 Uiso 1 1 calc R . .
H6B H 0.3675 0.8191 0.4418 0.075 Uiso 1 1 calc R . .
C7 C 0.3482(4) 0.9083(3) 0.4220(4) 0.0635(19) Uani 1 1 d . . .
H7A H 0.3252 0.9026 0.3645 0.076 Uiso 1 1 calc R . .
H7B H 0.4083 0.9184 0.4410 0.076 Uiso 1 1 calc R . .
C8 C 0.3026(3) 0.9601(3) 0.4392(3) 0.0471(14) Uani 1 1 d . . .
H8A H 0.2826 0.9887 0.3954 0.057 Uiso 1 1 calc R . .
H8B H 0.3395 0.9806 0.4881 0.057 Uiso 1 1 calc R . .
C9 C -0.1891(4) 0.7562(3) 0.4602(3) 0.0479(14) Uani 1 1 d . . .
H9A H -0.2463 0.7710 0.4279 0.058 Uiso 1 1 calc R . .
H9B H -0.1684 0.7345 0.4264 0.058 Uiso 1 1 calc R . .
C10 C -0.1869(4) 0.7171(3) 0.5288(3) 0.0566(17) Uani 1 1 d . . .
H10A H -0.2282 0.7325 0.5469 0.068 Uiso 1 1 calc R . .
H10B H -0.2042 0.6766 0.5090 0.068 Uiso 1 1 calc R . .
C11 C -0.1031(5) 0.7146(3) 0.5968(3) 0.0588(18) Uani 1 1 d . . .
H11A H -0.0632 0.6945 0.5805 0.071 Uiso 1 1 calc R . .
H11B H -0.1074 0.6910 0.6391 0.071 Uiso 1 1 calc R . .
C12 C -0.0696(4) 0.7749(2) 0.6280(3) 0.0425(13) Uani 1 1 d . . .
H12A H -0.0080 0.7741 0.6585 0.051 Uiso 1 1 calc R . .
H12B H -0.0956 0.7904 0.6617 0.051 Uiso 1 1 calc R . .
C13 C -0.1745(3) 0.8687(2) 0.7539(3) 0.0413(12) Uani 1 1 d . . .
C14 C -0.2261(4) 0.8453(3) 0.6835(4) 0.0549(16) Uani 1 1 d . . .
H14 H -0.2319 0.8634 0.6360 0.066 Uiso 1 1 calc R . .
C15 C -0.2714(5) 0.7929(4) 0.6822(5) 0.079(2) Uani 1 1 d . . .
H15 H -0.3070 0.7750 0.6339 0.095 Uiso 1 1 calc R . .
C16 C -0.2625(6) 0.7688(3) 0.7525(5) 0.075(2) Uani 1 1 d . . .
H16 H -0.2899 0.7325 0.7515 0.090 Uiso 1 1 calc R . .
C17 C -0.2170(5) 0.7939(3) 0.8221(5) 0.077(2) Uani 1 1 d . . .
H17 H -0.2172 0.7787 0.8690 0.092 Uiso 1 1 calc R . .
C18 C -0.1704(5) 0.8420(3) 0.8230(4) 0.075(2) Uani 1 1 d . . .
H18 H -0.1337 0.8582 0.8722 0.090 Uiso 1 1 calc R . .
C19 C -0.1667(3) 0.9931(2) 0.7855(2) 0.0357(12) Uani 1 1 d . . .
C20 C -0.2397(4) 0.9846(3) 0.7930(3) 0.0583(16) Uani 1 1 d . . .
H20 H -0.2627 0.9462 0.7889 0.070 Uiso 1 1 calc R . .
C21 C -0.2807(4) 1.0341(4) 0.8071(4) 0.070(2) Uani 1 1 d . . .
H21 H -0.3313 1.0287 0.8127 0.084 Uiso 1 1 calc R . .
C22 C -0.2490(4) 1.0884(3) 0.8125(3) 0.0586(18) Uani 1 1 d . . .
H22 H -0.2777 1.1210 0.8214 0.070 Uiso 1 1 calc R . .
C23 C -0.1756(5) 1.0974(3) 0.8055(3) 0.0555(17) Uani 1 1 d . . .
H23 H -0.1521 1.1358 0.8112 0.067 Uiso 1 1 calc R . .
C24 C -0.1367(4) 1.0501(2) 0.7901(3) 0.0437(14) Uani 1 1 d . . .
H24 H -0.0876 1.0566 0.7822 0.052 Uiso 1 1 calc R . .
C25 C -0.0181(3) 0.9194(2) 0.8490(2) 0.0315(11) Uani 1 1 d . . .
C26 C 0.0103(3) 0.9536(2) 0.9169(2) 0.0389(13) Uani 1 1 d . . .
H26 H -0.0211 0.9869 0.9192 0.047 Uiso 1 1 calc R . .
C27 C 0.0841(4) 0.9392(3) 0.9809(3) 0.0477(15) Uani 1 1 d . . .
H27 H 0.1023 0.9626 1.0270 0.057 Uiso 1 1 calc R . .
C28 C 0.1315(4) 0.8912(3) 0.9785(3) 0.0455(14) Uani 1 1 d . . .
H28 H 0.1820 0.8817 1.0226 0.055 Uiso 1 1 calc R . .
C29 C 0.1046(3) 0.8574(2) 0.9114(3) 0.0401(12) Uani 1 1 d . . .
H29 H 0.1363 0.8241 0.9094 0.048 Uiso 1 1 calc R . .
C30 C 0.0319(3) 0.8718(2) 0.8473(3) 0.0375(12) Uani 1 1 d . . .
H30 H 0.0151 0.8489 0.8008 0.045 Uiso 1 1 calc R . .
C31 C -0.0083(4) 0.7314(3) 0.3173(3) 0.0494(15) Uani 1 1 d . . .
C32 C 0.0748(5) 0.7344(3) 0.3613(6) 0.099(3) Uani 1 1 d . . .
H32 H 0.1027 0.7705 0.3626 0.119 Uiso 1 1 calc R . .
C33 C 0.1220(5) 0.6873(4) 0.4047(5) 0.096(3) Uani 1 1 d . . .
H33 H 0.1804 0.6918 0.4357 0.115 Uiso 1 1 calc R . .
C34 C 0.0847(5) 0.6352(3) 0.4028(4) 0.070(2) Uani 1 1 d . . .
H34 H 0.1170 0.6017 0.4286 0.084 Uiso 1 1 calc R . .
C35 C -0.0008(5) 0.6313(3) 0.3632(3) 0.0645(19) Uani 1 1 d . . .
H35 H -0.0283 0.5955 0.3642 0.077 Uiso 1 1 calc R . .
C36 C -0.0481(5) 0.6801(3) 0.3209(3) 0.0574(16) Uani 1 1 d . . .
H36 H -0.1075 0.6775 0.2948 0.069 Uiso 1 1 calc R . .
C37 C -0.0402(4) 0.8086(2) 0.1849(3) 0.0432(13) Uani 1 1 d . . .
C38 C -0.0015(5) 0.7689(3) 0.1583(4) 0.0637(18) Uani 1 1 d . . .
H38 H 0.0196 0.7334 0.1867 0.076 Uiso 1 1 calc R . .
C39 C 0.0078(5) 0.7795(3) 0.0894(4) 0.069(2) Uani 1 1 d . . .
H39 H 0.0346 0.7508 0.0712 0.083 Uiso 1 1 calc R . .
C40 C -0.0206(4) 0.8298(3) 0.0483(3) 0.0527(15) Uani 1 1 d . . .
H40 H -0.0165 0.8359 0.0002 0.063 Uiso 1 1 calc R . .
C41 C -0.0555(5) 0.8719(3) 0.0773(3) 0.068(2) Uani 1 1 d . . .
H41 H -0.0737 0.9083 0.0504 0.081 Uiso 1 1 calc R . .
C42 C -0.0644(5) 0.8615(3) 0.1464(3) 0.0632(19) Uani 1 1 d . . .
H42 H -0.0874 0.8913 0.1670 0.076 Uiso 1 1 calc R . .
C43 C -0.1734(4) 0.7730(2) 0.2216(3) 0.0455(14) Uani 1 1 d . . .
C44 C -0.2096(4) 0.7488(3) 0.1476(3) 0.0535(16) Uani 1 1 d . . .
H44 H -0.1782 0.7460 0.1174 0.064 Uiso 1 1 calc R . .
C45 C -0.2913(4) 0.7286(3) 0.1170(3) 0.0577(17) Uani 1 1 d . . .
H45 H -0.3167 0.7134 0.0652 0.069 Uiso 1 1 calc R . .
C46 C -0.3359(4) 0.7308(3) 0.1621(3) 0.0551(16) Uani 1 1 d . . .
H46 H -0.3910 0.7151 0.1422 0.066 Uiso 1 1 calc R . .
C47 C -0.3014(4) 0.7553(3) 0.2350(3) 0.0542(16) Uani 1 1 d . . .
H47 H -0.3327 0.7572 0.2654 0.065 Uiso 1 1 calc R . .
C48 C -0.2212(4) 0.7773(3) 0.2645(3) 0.0526(15) Uani 1 1 d . . .
H48 H -0.1981 0.7957 0.3145 0.063 Uiso 1 1 calc R . .
C49 C 0.4229(4) 1.1206(2) 0.6431(3) 0.0420(13) Uani 1 1 d . . .
C50 C 0.3856(5) 1.1428(4) 0.5690(4) 0.094(3) Uani 1 1 d . . .
H50 H 0.3358 1.1252 0.5312 0.113 Uiso 1 1 calc R . .
C51 C 0.4204(6) 1.1905(5) 0.5491(6) 0.137(5) Uani 1 1 d . . .
H51 H 0.3950 1.2049 0.4968 0.164 Uiso 1 1 calc R . .
C52 C 0.4896(6) 1.2177(3) 0.6018(5) 0.074(2) Uani 1 1 d . . .
H52 H 0.5125 1.2508 0.5868 0.089 Uiso 1 1 calc R . .
C53 C 0.5253(6) 1.1976(3) 0.6750(4) 0.094(3) Uani 1 1 d . . .
H53 H 0.5739 1.2162 0.7130 0.112 Uiso 1 1 calc R . .
C54 C 0.4910(6) 1.1493(4) 0.6949(4) 0.096(3) Uani 1 1 d . . .
H54 H 0.5164 1.1356 0.7475 0.116 Uiso 1 1 calc R . .
C55 C 0.4172(4) 1.0609(2) 0.7733(3) 0.0387(12) Uani 1 1 d . . .
C56 C 0.3719(4) 1.0975(3) 0.8006(3) 0.0464(14) Uani 1 1 d . . .
H56 H 0.3220 1.1158 0.7644 0.056 Uiso 1 1 calc R . .
C57 C 0.3993(4) 1.1073(3) 0.8813(3) 0.0566(17) Uani 1 1 d . . .
H57 H 0.3690 1.1330 0.8997 0.068 Uiso 1 1 calc R . .
C58 C 0.4702(5) 1.0795(3) 0.9332(3) 0.0613(18) Uani 1 1 d . . .
H58 H 0.4891 1.0860 0.9879 0.074 Uiso 1 1 calc R . .
C59 C 0.5142(4) 1.0423(3) 0.9069(3) 0.0607(18) Uani 1 1 d . . .
H59 H 0.5623 1.0224 0.9435 0.073 Uiso 1 1 calc R . .
C60 C 0.4888(4) 1.0335(3) 0.8270(3) 0.0485(15) Uani 1 1 d . . .
H60 H 0.5206 1.0087 0.8092 0.058 Uiso 1 1 calc R . .
C61 C 0.4442(4) 0.9959(2) 0.6567(3) 0.0420(13) Uani 1 1 d . . .
C62 C 0.5038(4) 1.0041(3) 0.6297(4) 0.0600(17) Uani 1 1 d . . .
H62 H 0.5144 1.0427 0.6165 0.072 Uiso 1 1 calc R . .
C63 C 0.5492(5) 0.9572(3) 0.6212(4) 0.074(2) Uani 1 1 d . . .
H63 H 0.5886 0.9635 0.5998 0.089 Uiso 1 1 calc R . .
C64 C 0.5380(4) 0.9017(3) 0.6433(4) 0.0632(17) Uani 1 1 d . . .
H64 H 0.5719 0.8699 0.6407 0.076 Uiso 1 1 calc R . .
C65 C 0.4775(5) 0.8925(3) 0.6690(4) 0.0647(18) Uani 1 1 d . . .
H65 H 0.4680 0.8539 0.6829 0.078 Uiso 1 1 calc R . .
C66 C 0.4299(4) 0.9386(3) 0.6752(3) 0.0520(15) Uani 1 1 d . . .
H66 H 0.3870 0.9314 0.6921 0.062 Uiso 1 1 calc R . .

loop_
_atom_site_aniso_label
_atom_site_aniso_U_11
_atom_site_aniso_U_22
_atom_site_aniso_U_33
_atom_site_aniso_U_23
_atom_site_aniso_U_13
_atom_site_aniso_U_12
Sn1 0.0294(6) 0.0351(5) 0.02278(19) 0.00190(19) 0.0091(2) -0.0014(3)
Sn1A 0.0294(6) 0.0351(5) 0.02278(19) 0.00190(19) 0.0091(2) -0.0014(3)
Sn1B 0.0294(6) 0.0351(5) 0.02278(19) 0.00190(19) 0.0091(2) -0.0014(3)
Sn2 0.02953(19) 0.0352(2) 0.03287(16) -0.00220(14) 0.01580(14) -0.00156(16)
Sn3 0.0342(2) 0.02854(18) 0.03348(16) -0.00102(14) 0.01544(14) -0.00376(16)
Sn4 0.0262(4) 0.0272(4) 0.0235(3) 0.0021(3) 0.0109(3) -0.0006(3)
Cu1 0.0357(4) 0.0356(4) 0.0305(3) 0.0003(2) 0.0112(3) 0.0000(3)
Cu2 0.0359(4) 0.0446(4) 0.0426(3) 0.0061(3) 0.0126(3) -0.0083(3)
Cu3 0.0532(4) 0.0399(4) 0.0325(3) 0.0020(3) 0.0205(3) 0.0071(3)
Cu4 0.0312(8) 0.0310(7) 0.0243(6) 0.0027(5) 0.0143(5) -0.0006(6)
Cu4A 0.0312(8) 0.0310(7) 0.0243(6) 0.0027(5) 0.0143(5) -0.0006(6)
Cu5 0.0278(7) 0.0298(7) 0.0242(5) 0.0000(5) 0.0108(5) -0.0035(6)
Cu5A 0.0278(7) 0.0298(7) 0.0242(5) 0.0000(5) 0.0108(5) -0.0035(6)
Cu6 0.0259(7) 0.0289(7) 0.0267(6) 0.0007(5) 0.0098(5) -0.0015(6)
Cu6A 0.0259(7) 0.0289(7) 0.0267(6) 0.0007(5) 0.0098(5) -0.0015(6)
Cu7 0.0301(7) 0.0311(7) 0.0271(5) 0.0011(5) 0.0126(5) -0.0007(6)
S1 0.0327(7) 0.0401(7) 0.0278(5) 0.0053(5) 0.0133(5) -0.0001(6)
S2 0.0359(7) 0.0366(7) 0.0266(5) -0.0011(5) 0.0113(5) -0.0005(6)
S3 0.0331(7) 0.0305(7) 0.0296(5) 0.0002(5) 0.0150(5) -0.0034(6)
S4 0.0325(7) 0.0380(7) 0.0302(5) -0.0012(5) 0.0130(5) 0.0030(6)
S5 0.0327(7) 0.0302(6) 0.0262(5) 0.0003(5) 0.0110(5) -0.0015(6)
S6 0.0339(7) 0.0301(7) 0.0344(6) -0.0003(5) 0.0165(5) -0.0023(6)
P1 0.0315(7) 0.0295(7) 0.0312(6) 0.0024(5) 0.0128(5) -0.0009(6)
P2 0.0423(9) 0.0440(9) 0.0469(7) -0.0004(6) 0.0190(7) -0.0107(7)
P3 0.0480(9) 0.0364(8) 0.0281(6) 0.0019(5) 0.0147(6) 0.0007(7)
C1 0.040(3) 0.060(4) 0.052(3) 0.017(3) 0.010(3) -0.005(3)
C2 0.050(4) 0.087(5) 0.061(4) 0.027(4) 0.018(3) 0.015(4)
C3 0.052(4) 0.100(6) 0.045(3) 0.013(4) 0.009(3) -0.013(4)
C4 0.069(5) 0.075(5) 0.038(3) -0.002(3) 0.021(3) -0.009(4)
C5 0.039(3) 0.045(3) 0.045(3) -0.001(2) 0.017(2) 0.008(3)
C6 0.050(4) 0.070(5) 0.070(4) -0.012(3) 0.029(3) 0.011(4)
C7 0.041(4) 0.100(6) 0.060(4) 0.007(4) 0.032(3) 0.004(4)
C8 0.034(3) 0.066(4) 0.042(3) 0.004(3) 0.017(2) -0.016(3)
C9 0.052(4) 0.047(3) 0.050(3) -0.011(3) 0.026(3) -0.015(3)
C10 0.070(5) 0.051(4) 0.055(3) -0.004(3) 0.033(3) -0.021(3)
C11 0.088(5) 0.044(4) 0.048(3) 0.007(3) 0.032(3) -0.008(4)
C12 0.040(3) 0.046(3) 0.047(3) 0.011(2) 0.024(3) 0.007(3)
C13 0.027(3) 0.037(3) 0.060(3) 0.001(3) 0.020(2) 0.001(3)
C14 0.062(4) 0.053(4) 0.069(4) -0.021(3) 0.046(3) -0.017(3)
C15 0.058(5) 0.089(6) 0.102(6) -0.054(5) 0.045(4) -0.021(4)
C16 0.100(7) 0.037(4) 0.111(6) 0.002(4) 0.067(5) -0.004(4)
C17 0.067(5) 0.073(5) 0.091(5) 0.022(4) 0.035(4) -0.014(4)
C18 0.055(4) 0.077(5) 0.079(4) 0.041(4) 0.016(3) -0.015(4)
C19 0.034(3) 0.040(3) 0.028(2) 0.001(2) 0.008(2) 0.007(3)
C20 0.041(4) 0.063(4) 0.068(4) -0.018(3) 0.020(3) -0.004(3)
C21 0.032(4) 0.103(6) 0.073(4) -0.016(4) 0.020(3) 0.005(4)
C22 0.048(4) 0.066(5) 0.043(3) -0.012(3) 0.001(3) 0.020(4)
C23 0.078(5) 0.049(4) 0.036(3) 0.007(3) 0.021(3) 0.022(4)
C24 0.064(4) 0.039(3) 0.032(2) 0.002(2) 0.024(3) 0.009(3)
C25 0.033(3) 0.035(3) 0.033(2) 0.009(2) 0.020(2) 0.006(2)
C26 0.043(3) 0.048(3) 0.026(2) 0.000(2) 0.014(2) 0.007(3)
C27 0.053(4) 0.062(4) 0.029(2) -0.001(2) 0.018(2) 0.007(3)
C28 0.049(4) 0.057(4) 0.030(2) 0.004(2) 0.016(2) 0.009(3)
C29 0.039(3) 0.043(3) 0.042(3) 0.006(2) 0.021(2) 0.011(3)
C30 0.046(3) 0.035(3) 0.036(2) 0.004(2) 0.022(2) 0.002(3)
C31 0.057(4) 0.037(3) 0.053(3) 0.000(3) 0.021(3) -0.008(3)
C32 0.049(5) 0.048(5) 0.171(8) 0.025(5) 0.018(5) 0.001(4)
C33 0.050(5) 0.066(5) 0.142(7) 0.038(5) 0.011(5) -0.004(4)
C34 0.078(6) 0.055(4) 0.066(4) 0.013(3) 0.020(4) 0.000(4)
C35 0.085(6) 0.047(4) 0.058(4) 0.007(3) 0.027(4) -0.009(4)
C36 0.065(4) 0.051(4) 0.055(3) 0.003(3) 0.026(3) -0.009(4)
C37 0.037(3) 0.044(3) 0.050(3) 0.003(3) 0.020(3) 0.001(3)
C38 0.076(5) 0.049(4) 0.089(4) 0.020(3) 0.056(4) 0.017(4)
C39 0.073(5) 0.071(5) 0.085(5) 0.003(4) 0.054(4) 0.011(4)
C40 0.061(4) 0.054(4) 0.048(3) -0.003(3) 0.028(3) -0.008(3)
C41 0.106(6) 0.051(4) 0.054(3) 0.005(3) 0.041(4) -0.008(4)
C42 0.092(6) 0.049(4) 0.055(3) -0.004(3) 0.038(4) 0.005(4)
C43 0.055(4) 0.041(3) 0.043(3) -0.011(2) 0.024(3) -0.016(3)
C44 0.050(4) 0.059(4) 0.058(3) -0.014(3) 0.029(3) -0.011(3)
C45 0.053(4) 0.064(4) 0.055(3) -0.022(3) 0.023(3) -0.018(4)
C46 0.044(4) 0.063(4) 0.063(3) -0.018(3) 0.027(3) -0.012(3)
C47 0.048(4) 0.058(4) 0.062(3) -0.008(3) 0.028(3) -0.023(3)
C48 0.056(4) 0.050(4) 0.052(3) -0.008(3) 0.024(3) -0.016(3)
C49 0.055(4) 0.042(3) 0.036(3) 0.004(2) 0.027(3) 0.005(3)
C50 0.047(4) 0.140(8) 0.083(5) 0.073(5) 0.016(4) -0.002(5)
C51 0.065(6) 0.189(11) 0.136(8) 0.127(8) 0.024(6) -0.009(7)
C52 0.091(6) 0.047(4) 0.120(6) 0.033(4) 0.079(5) 0.015(4)
C53 0.174(9) 0.063(5) 0.067(4) -0.023(4) 0.074(5) -0.065(6)
C54 0.146(8) 0.093(6) 0.041(3) -0.015(3) 0.032(4) -0.078(6)
C55 0.042(3) 0.038(3) 0.034(2) 0.002(2) 0.014(2) -0.006(3)
C56 0.049(4) 0.054(4) 0.033(2) 0.000(2) 0.014(2) -0.009(3)
C57 0.062(4) 0.073(5) 0.039(3) -0.011(3) 0.026(3) -0.016(4)
C58 0.071(5) 0.077(5) 0.032(3) -0.004(3) 0.018(3) -0.012(4)
C59 0.061(4) 0.073(5) 0.030(3) 0.010(3) 0.003(3) 0.001(4)
C60 0.051(4) 0.057(4) 0.038(3) 0.002(3) 0.019(3) -0.003(3)
C61 0.042(3) 0.046(3) 0.033(2) 0.000(2) 0.012(2) -0.001(3)
C62 0.058(4) 0.049(4) 0.085(4) -0.005(3) 0.042(4) -0.008(3)
C63 0.066(5) 0.066(5) 0.117(6) -0.004(4) 0.064(5) -0.007(4)
C64 0.050(4) 0.061(4) 0.085(4) -0.005(4) 0.035(4) 0.006(4)
C65 0.082(5) 0.050(4) 0.075(4) 0.004(3) 0.046(4) 0.005(4)
C66 0.061(4) 0.048(4) 0.056(3) 0.009(3) 0.033(3) 0.010(3)

loop_
_atom_type_symbol
_atom_type_description
_atom_type_scat_dispersion_real
_atom_type_scat_dispersion_imag
_atom_type_scat_source
C C 0.0033 0.0016 'International Tables Vol C Tables 4.2.6.8 and 6.1.1.4'
H H 0.0000 0.0000 'International Tables Vol C Tables 4.2.6.8 and 6.1.1.4'
P P 0.1023 0.0942 'International Tables Vol C Tables 4.2.6.8 and 6.1.1.4'
S S 0.1246 0.1234 'International Tables Vol C Tables 4.2.6.8 and 6.1.1.4'
Cu Cu 0.3201 1.2651 'International Tables Vol C Tables 4.2.6.8 and 6.1.1.4'
Sn Sn -0.6537 1.4246 'International Tables Vol C Tables 4.2.6.8 and 6.1.1.4'

loop_
_geom_angle_atom_site_label_1
_geom_angle_atom_site_label_2
_geom_angle_atom_site_label_3
_geom_angle
_geom_angle_site_symmetry_1
_geom_angle_site_symmetry_3
_geom_angle_publ_flag
C1 Sn1 C4 87.4(2) . . ?
C1 Sn1 S2 121.35(18) . 3_576 ?
C4 Sn1 S2 118.6(2) . 3_576 ?
C1 Sn1 S1 106.57(18) . . ?
C4 Sn1 S1 114.0(2) . . ?
S2 Sn1 S1 107.68(5) 3_576 . ?
C1 Sn1 Cu4A 139.4(3) . 3_576 ?
C4 Sn1 Cu4A 131.9(3) . 3_576 ?
S2 Sn1 Cu4A 54.7(3) 3_576 3_576 ?
S1 Sn1 Cu4A 53.5(3) . 3_576 ?
C4 Sn1A S1 131.2(5) . . ?
C4 Sn1A C1 81.7(3) . . ?
S1 Sn1A C1 100.4(3) . . ?
C4 Sn1A S2 119.1(3) . 3_576 ?
S1 Sn1A S2 108.14(18) . 3_576 ?
C1 Sn1A S2 102.2(4) . 3_576 ?
C4 Sn1A Cu4A 151.4(5) . 3_576 ?
S1 Sn1A Cu4A 56.4(3) . 3_576 ?
C1 Sn1A Cu4A 126.3(4) . 3_576 ?
S2 Sn1A Cu4A 55.2(3) 3_576 3_576 ?
S2 Sn1B C4 147.9(14) 3_576 . ?
S2 Sn1B C1 113.6(7) 3_576 . ?
C4 Sn1B C1 77.2(7) . . ?
S2 Sn1B S1 106.1(6) 3_576 . ?
C4 Sn1B S1 104.9(8) . . ?
C1 Sn1B S1 84.5(8) . . ?
S2 Sn1B Cu4A 58.1(4) 3_576 3_576 ?
C4 Sn1B Cu4A 144.4(7) . 3_576 ?
C1 Sn1B Cu4A 119.9(9) . 3_576 ?
S1 Sn1B Cu4A 51.9(4) . 3_576 ?
C8 Sn2 C5 88.3(2) . . ?
C8 Sn2 S3 117.59(16) . . ?
C5 Sn2 S3 118.09(15) . . ?
C8 Sn2 S4 110.63(14) . . ?
C5 Sn2 S4 113.80(14) . . ?
S3 Sn2 S4 107.59(4) . . ?
C8 Sn2 Cu6A 116.8(3) . 3_576 ?
C5 Sn2 Cu6A 154.5(3) . 3_576 ?
S3 Sn2 Cu6A 56.3(2) . 3_576 ?
S4 Sn2 Cu6A 54.9(2) . 3_576 ?
C12 Sn3 C9 87.2(2) . . ?
C12 Sn3 S5 114.50(15) . 3_576 ?
C9 Sn3 S5 119.09(17) . 3_576 ?
C12 Sn3 S6 113.41(15) . . ?
C9 Sn3 S6 112.96(15) . . ?
S5 Sn3 S6 108.52(4) 3_576 . ?
C12 Sn3 Cu5A 141.4(3) . 3_576 ?
C9 Sn3 Cu5A 131.2(3) . 3_576 ?
S5 Sn3 Cu5A 55.1(3) 3_576 3_576 ?
S6 Sn3 Cu5A 54.1(3) . 3_576 ?
Cu7 Sn4 Cu5 127.95(8) 3_576 3_576 ?
Cu7 Sn4 Cu4 128.08(8) 3_576 3_576 ?
Cu5 Sn4 Cu4 90.93(6) 3_576 3_576 ?
Cu7 Sn4 Cu5A 128.3(4) 3_576 3_576 ?
Cu5 Sn4 Cu5A 34.4(4) 3_576 3_576 ?
Cu4 Sn4 Cu5A 64.5(4) 3_576 3_576 ?
Cu7 Sn4 Cu6A 122.8(4) 3_576 3_576 ?
Cu5 Sn4 Cu6A 62.3(4) 3_576 3_576 ?
Cu4 Sn4 Cu6A 104.4(4) 3_576 3_576 ?
Cu5A Sn4 Cu6A 91.1(5) 3_576 3_576 ?
Cu7 Sn4 Cu4A 125.2(4) 3_576 3_576 ?
Cu5 Sn4 Cu4A 105.7(4) 3_576 3_576 ?
Cu4 Sn4 Cu4A 29.4(4) 3_576 3_576 ?
Cu5A Sn4 Cu4A 89.1(6) 3_576 3_576 ?
Cu6A Sn4 Cu4A 88.8(6) 3_576 3_576 ?
Cu7 Sn4 Cu6 121.36(9) 3_576 3_576 ?
Cu5 Sn4 Cu6 87.54(6) 3_576 3_576 ?
Cu4 Sn4 Cu6 88.55(6) 3_576 3_576 ?
Cu5A Sn4 Cu6 107.5(4) 3_576 3_576 ?
Cu6A Sn4 Cu6 30.2(4) 3_576 3_576 ?
Cu4A Sn4 Cu6 64.6(4) 3_576 3_576 ?
Cu7 Sn4 S6 62.57(7) 3_576 . ?
Cu5 Sn4 S6 69.44(5) 3_576 . ?
Cu4 Sn4 S6 117.44(6) 3_576 . ?
Cu5A Sn4 S6 68.1(4) 3_576 . ?
Cu6A Sn4 S6 115.1(4) 3_576 . ?
Cu4A Sn4 S6 146.3(5) 3_576 . ?
Cu6 Sn4 S6 144.48(5) 3_576 . ?
Cu7 Sn4 S1 61.54(7) 3_576 . ?
Cu5 Sn4 S1 146.66(6) 3_576 . ?
Cu4 Sn4 S1 67.46(5) 3_576 . ?
Cu5A Sn4 S1 112.6(4) 3_576 . ?
Cu6A Sn4 S1 145.5(4) 3_576 . ?
Cu4A Sn4 S1 67.9(4) 3_576 . ?
Cu6 Sn4 S1 115.61(5) 3_576 . ?
S6 Sn4 S1 97.42(5) . . ?
Cu7 Sn4 S4 57.83(8) 3_576 . ?
Cu5 Sn4 S4 113.65(5) 3_576 . ?
Cu4 Sn4 S4 142.35(6) 3_576 . ?
Cu5A Sn4 S4 147.4(4) 3_576 . ?
Cu6A Sn4 S4 67.1(4) 3_576 . ?
Cu4A Sn4 S4 113.3(5) 3_576 . ?
Cu6 Sn4 S4 65.76(5) 3_576 . ?
S6 Sn4 S4 98.33(5) . . ?
S1 Sn4 S4 98.20(4) . . ?
Cu7 Sn4 Cu6A 147.5(3) 3_576 . ?
Cu5 Sn4 Cu6A 66.8(3) 3_576 . ?
Cu4 Sn4 Cu6A 24.4(3) 3_576 . ?
Cu5A Sn4 Cu6A 44.5(5) 3_576 . ?
Cu6A Sn4 Cu6A 89.5(5) 3_576 . ?
Cu4A Sn4 Cu6A 44.6(5) 3_576 . ?
Cu6 Sn4 Cu6A 84.5(3) 3_576 . ?
S6 Sn4 Cu6A 108.9(3) . . ?
S1 Sn4 Cu6A 90.7(3) . . ?
S4 Sn4 Cu6A 150.0(3) . . ?
Cu7 Sn4 Cu5 144.18(7) 3_576 . ?
Cu5 Sn4 Cu5 87.57(5) 3_576 . ?
Cu4 Sn4 Cu5 42.49(5) 3_576 . ?
Cu5A Sn4 Cu5 82.6(4) 3_576 . ?
Cu6A Sn4 Cu5 65.5(4) 3_576 . ?
Cu4A Sn4 Cu5 24.5(4) 3_576 . ?
Cu6 Sn4 Cu5 46.10(5) 3_576 . ?
S6 Sn4 Cu5 150.68(5) . . ?
S1 Sn4 Cu5 92.08(4) . . ?
S4 Sn4 Cu5 107.70(5) . . ?
Cu6A Sn4 Cu5 43.0(3) . . ?
P1 Cu1 Cu4 172.44(6) . 3_576 ?
P1 Cu1 S3 114.77(5) . 3_576 ?
Cu4 Cu1 S3 61.10(4) 3_576 3_576 ?
P1 Cu1 S5 122.53(5) . 3_576 ?
Cu4 Cu1 S5 65.04(5) 3_576 3_576 ?
S3 Cu1 S5 101.36(4) 3_576 3_576 ?
P1 Cu1 S1 114.10(5) . . ?
Cu4 Cu1 S1 62.38(4) 3_576 . ?
S3 Cu1 S1 101.03(5) 3_576 . ?
S5 Cu1 S1 99.93(5) 3_576 . ?
P1 Cu1 Cu4A 153.9(3) . 3_576 ?
Cu4 Cu1 Cu4A 18.6(3) 3_576 3_576 ?
S3 Cu1 Cu4A 51.6(3) 3_576 3_576 ?
S5 Cu1 Cu4A 83.5(3) 3_576 3_576 ?
S1 Cu1 Cu4A 57.0(3) . 3_576 ?
P1 Cu1 Cu6A 160.8(3) . . ?
Cu4 Cu1 Cu6A 23.1(3) 3_576 . ?
S3 Cu1 Cu6A 56.0(3) 3_576 . ?
S5 Cu1 Cu6A 51.9(3) 3_576 . ?
S1 Cu1 Cu6A 84.9(3) . . ?
Cu4A Cu1 Cu6A 36.8(4) 3_576 . ?
P2 Cu2 Cu5 177.26(6) . 3_576 ?
P2 Cu2 S3 118.53(6) . . ?
Cu5 Cu2 S3 62.63(4) 3_576 . ?
P2 Cu2 S6 112.27(6) . . ?
Cu5 Cu2 S6 65.00(4) 3_576 . ?
S3 Cu2 S6 102.01(5) . . ?
P2 Cu2 S2 118.16(6) . . ?
Cu5 Cu2 S2 63.37(5) 3_576 . ?
S3 Cu2 S2 100.80(5) . . ?
S6 Cu2 S2 102.67(5) . . ?
P2 Cu2 Cu5A 156.5(3) . 3_576 ?
Cu5 Cu2 Cu5A 22.4(3) 3_576 3_576 ?
S3 Cu2 Cu5A 85.0(3) . 3_576 ?
S6 Cu2 Cu5A 57.7(3) . 3_576 ?
S2 Cu2 Cu5A 52.3(3) . 3_576 ?
P2 Cu2 Cu4A 159.8(2) . . ?
Cu5 Cu2 Cu4A 22.9(2) 3_576 . ?
S3 Cu2 Cu4A 50.6(3) . . ?
S6 Cu2 Cu4A 87.7(2) . . ?
S2 Cu2 Cu4A 56.8(3) . . ?
Cu5A Cu2 Cu4A 39.4(4) 3_576 . ?
P3 Cu3 Cu6 174.95(6) . 3_576 ?
P3 Cu3 S2 116.54(5) . 3_576 ?
Cu6 Cu3 S2 62.43(4) 3_576 3_576 ?
P3 Cu3 S5 122.27(5) . . ?
Cu6 Cu3 S5 62.42(4) 3_576 . ?
S2 Cu3 S5 101.40(5) 3_576 . ?
P3 Cu3 S4 113.07(5) . . ?
Cu6 Cu3 S4 62.91(5) 3_576 . ?
S2 Cu3 S4 98.82(5) 3_576 . ?
S5 Cu3 S4 101.21(5) . . ?
P3 Cu3 Cu6A 161.7(3) . 3_576 ?
Cu6 Cu3 Cu6A 18.7(3) 3_576 3_576 ?
S2 Cu3 Cu6A 81.2(3) 3_576 3_576 ?
S5 Cu3 Cu6A 53.5(2) . 3_576 ?
S4 Cu3 Cu6A 56.3(3) . 3_576 ?
P3 Cu3 Cu5A 160.1(3) . . ?
Cu6 Cu3 Cu5A 22.9(3) 3_576 . ?
S2 Cu3 Cu5A 50.5(2) 3_576 . ?
S5 Cu3 Cu5A 56.6(2) . . ?
S4 Cu3 Cu5A 85.5(3) . . ?
Cu6A Cu3 Cu5A 36.9(4) 3_576 . ?
Cu4A Cu4 Cu6A 115.4(10) . 3_576 ?
Cu4A Cu4 Cu5 38.3(8) . 3_576 ?
Cu6A Cu4 Cu5 77.4(6) 3_576 3_576 ?
Cu4A Cu4 Sn4 80.8(8) . 3_576 ?
Cu6A Cu4 Sn4 117.5(6) 3_576 3_576 ?
Cu5 Cu4 Sn4 93.75(7) 3_576 3_576 ?
Cu4A Cu4 Cu6 125.7(7) . 3_576 ?
Cu6A Cu4 Cu6 28.8(6) 3_576 3_576 ?
Cu5 Cu4 Cu6 89.77(7) 3_576 3_576 ?
Sn4 Cu4 Cu6 91.18(6) 3_576 3_576 ?
Cu4A Cu4 Cu5A 127.7(8) . . ?
Cu6A Cu4 Cu5A 64.6(7) 3_576 . ?
Cu5 Cu4 Cu5A 107.5(4) 3_576 . ?
Sn4 Cu4 Cu5A 59.8(4) 3_576 . ?
Cu6 Cu4 Cu5A 35.9(4) 3_576 . ?
Cu4A Cu4 Cu1 108.3(7) . 3_576 ?
Cu6A Cu4 Cu1 106.6(6) 3_576 3_576 ?
Cu5 Cu4 Cu1 127.08(7) 3_576 3_576 ?
Sn4 Cu4 Cu1 125.57(6) 3_576 3_576 ?
Cu6 Cu4 Cu1 119.25(8) 3_576 3_576 ?
Cu5A Cu4 Cu1 122.0(4) . 3_576 ?
Cu4A Cu4 S3 71.3(8) . . ?
Cu6A Cu4 S3 82.4(6) 3_576 . ?
Cu5 Cu4 S3 69.00(6) 3_576 . ?
Sn4 Cu4 S3 151.05(8) 3_576 . ?
Cu6 Cu4 S3 111.07(8) 3_576 . ?
Cu5A Cu4 S3 146.3(4) . . ?
Cu1 Cu4 S3 59.73(4) 3_576 . ?
Cu4A Cu4 S1 81.8(8) . 3_576 ?
Cu6A Cu4 S1 161.6(6) 3_576 3_576 ?
Cu5 Cu4 S1 120.10(8) 3_576 3_576 ?
Sn4 Cu4 S1 69.95(5) 3_576 3_576 ?
Cu6 Cu4 S1 144.64(9) 3_576 3_576 ?
Cu5A Cu4 S1 111.2(4) . 3_576 ?
Cu1 Cu4 S1 59.21(4) 3_576 3_576 ?
S3 Cu4 S1 98.01(5) . 3_576 ?
Cu4A Cu4 Cu5A 39.6(7) . 3_576 ?
Cu6A Cu4 Cu5A 84.0(7) 3_576 3_576 ?
Cu5 Cu4 Cu5A 20.7(3) 3_576 3_576 ?
Sn4 Cu4 Cu5A 73.4(3) 3_576 3_576 ?
Cu6 Cu4 Cu5A 86.5(3) 3_576 3_576 ?
Cu5A Cu4 Cu5A 93.4(5) . 3_576 ?
Cu1 Cu4 Cu5A 144.3(3) 3_576 3_576 ?
S3 Cu4 Cu5A 89.2(3) . 3_576 ?
S1 Cu4 Cu5A 114.4(3) 3_576 3_576 ?
Cu4A Cu4 S5 165.3(7) . . ?
Cu6A Cu4 S5 68.2(6) 3_576 . ?
Cu5 Cu4 S5 144.10(8) 3_576 . ?
Sn4 Cu4 S5 110.79(7) 3_576 . ?
Cu6 Cu4 S5 64.82(6) 3_576 . ?
Cu5A Cu4 S5 67.0(4) . . ?
Cu1 Cu4 S5 57.79(4) 3_576 . ?
S3 Cu4 S5 95.77(6) . . ?
S1 Cu4 S5 93.45(6) 3_576 . ?
Cu5A Cu4 S5 150.8(3) 3_576 . ?
Cu4A Cu4 Cu5 104.2(7) . . ?
Cu6A Cu4 Cu5 73.5(6) 3_576 . ?
Cu5 Cu4 Cu5 89.47(6) 3_576 . ?
Sn4 Cu4 Cu5 44.29(4) 3_576 . ?
Cu6 Cu4 Cu5 47.06(5) 3_576 . ?
Cu5A Cu4 Cu5 23.5(4) . . ?
Cu1 Cu4 Cu5 143.12(7) 3_576 . ?
S3 Cu4 Cu5 150.79(6) . . ?
S1 Cu4 Cu5 110.10(6) 3_576 . ?
Cu5A Cu4 Cu5 72.4(3) 3_576 . ?
S5 Cu4 Cu5 90.49(6) . . ?
Cu4 Cu4A Cu5 111.9(12) . 3_576 ?
Cu4 Cu4A Cu6A 36.7(7) . 3_576 ?
Cu5 Cu4A Cu6A 75.5(8) 3_576 3_576 ?
Cu4 Cu4A Sn4 69.8(8) . 3_576 ?
Cu5 Cu4A Sn4 113.6(8) 3_576 3_576 ?
Cu6A Cu4A Sn4 88.3(7) 3_576 3_576 ?
Cu4 Cu4A Cu5A 122.1(10) . 3_576 ?
Cu5 Cu4A Cu5A 31.1(6) 3_576 3_576 ?
Cu6A Cu4A Cu5A 92.5(7) 3_576 3_576 ?
Sn4 Cu4A Cu5A 88.7(6) 3_576 3_576 ?
Cu4 Cu4A Cu6 116.1(9) . . ?
Cu5 Cu4A Cu6 65.5(6) 3_576 . ?
Cu6A Cu4A Cu6 105.3(6) 3_576 . ?
Sn4 Cu4A Cu6 57.7(4) 3_576 . ?
Cu5A Cu4A Cu6 34.8(5) 3_576 . ?
Cu4 Cu4A S3 85.8(9) . . ?
Cu5 Cu4A S3 81.9(7) 3_576 . ?
Cu6A Cu4A S3 75.7(6) 3_576 . ?
Sn4 Cu4A S3 154.5(8) 3_576 . ?
Cu5A Cu4A S3 111.4(7) 3_576 . ?
Cu6 Cu4A S3 145.5(7) . . ?
Cu4 Cu4A S1 76.4(8) . 3_576 ?
Cu5 Cu4A S1 171.7(11) 3_576 3_576 ?
Cu6A Cu4A S1 112.8(8) 3_576 3_576 ?
Sn4 Cu4A S1 67.7(4) 3_576 3_576 ?
Cu5A Cu4A S1 143.8(8) 3_576 3_576 ?
Cu6 Cu4A S1 110.6(6) . 3_576 ?
S3 Cu4A S1 100.0(4) . 3_576 ?
Cu4 Cu4A Cu6 36.6(5) . 3_576 ?
Cu5 Cu4A Cu6 78.0(6) 3_576 3_576 ?
Cu6A Cu4A Cu6 18.6(4) 3_576 3_576 ?
Sn4 Cu4A Cu6 70.9(4) 3_576 3_576 ?
Cu5A Cu4A Cu6 85.9(5) 3_576 3_576 ?
Cu6 Cu4A Cu6 90.1(4) . 3_576 ?
S3 Cu4A Cu6 94.3(5) . 3_576 ?
S1 Cu4A Cu6 109.8(6) 3_576 3_576 ?
Cu4 Cu4A S2 175.1(11) . . ?
Cu5 Cu4A S2 72.3(7) 3_576 . ?
Cu6A Cu4A S2 147.7(8) 3_576 . ?
Sn4 Cu4A S2 106.4(6) 3_576 . ?
Cu5A Cu4A S2 60.2(6) 3_576 . ?
Cu6 Cu4A S2 62.9(4) . . ?
S3 Cu4A S2 97.4(5) . . ?
S1 Cu4A S2 99.4(5) 3_576 . ?
Cu6 Cu4A S2 146.0(5) 3_576 . ?
Cu4 Cu4A Sn4 79.4(7) . . ?
Cu5 Cu4A Sn4 35.5(4) 3_576 . ?
Cu6A Cu4A Sn4 46.4(5) 3_576 . ?
Sn4 Cu4A Sn4 89.7(4) 3_576 . ?
Cu5A Cu4A Sn4 46.2(5) 3_576 . ?
Cu6 Cu4A Sn4 67.2(3) . . ?
S3 Cu4A Sn4 93.2(5) . . ?
S1 Cu4A Sn4 151.3(6) 3_576 . ?
Cu6 Cu4A Sn4 43.4(2) 3_576 . ?
S2 Cu4A Sn4 104.0(5) . . ?
Cu4 Cu4A Cu7 76.1(8) . . ?
Cu5 Cu4A Cu7 129.0(8) 3_576 . ?
Cu6A Cu4A Cu7 102.5(7) 3_576 . ?
Sn4 Cu4A Cu7 18.89(16) 3_576 . ?
Cu5A Cu4A Cu7 100.4(6) 3_576 . ?
Cu6 Cu4A Cu7 66.2(4) . . ?
S3 Cu4A Cu7 148.2(6) . . ?
S1 Cu4A Cu7 50.6(3) 3_576 . ?
Cu6 Cu4A Cu7 86.7(4) 3_576 . ?
S2 Cu4A Cu7 99.4(5) . . ?
Sn4 Cu4A Cu7 108.5(4) . . ?
Cu5A Cu5 Cu4A 115.0(10) . 3_576 ?
Cu5A Cu5 Cu4 124.4(7) . 3_576 ?
Cu4A Cu5 Cu4 29.8(7) 3_576 3_576 ?
Cu5A Cu5 Sn4 77.8(6) . 3_576 ?
Cu4A Cu5 Sn4 122.0(7) 3_576 3_576 ?
Cu4 Cu5 Sn4 94.55(7) 3_576 3_576 ?
Cu5A Cu5 Cu6 35.9(7) . 3_576 ?
Cu4A Cu5 Cu6 79.7(6) 3_576 3_576 ?
Cu4 Cu5 Cu6 90.51(8) 3_576 3_576 ?
Sn4 Cu5 Cu6 90.88(6) 3_576 3_576 ?
Cu5A Cu5 Cu6A 126.4(7) . . ?
Cu4A Cu5 Cu6A 67.7(8) 3_576 . ?
Cu4 Cu5 Cu6A 38.1(4) 3_576 . ?
Sn4 Cu5 Cu6A 61.5(4) 3_576 . ?
Cu6 Cu5 Cu6A 108.1(4) 3_576 . ?
Cu5A Cu5 Cu2 103.7(7) . 3_576 ?
Cu4A Cu5 Cu2 107.3(6) 3_576 3_576 ?
Cu4 Cu5 Cu2 123.84(7) 3_576 3_576 ?
Sn4 Cu5 Cu2 124.82(7) 3_576 3_576 ?
Cu6 Cu5 Cu2 122.75(7) 3_576 3_576 ?
Cu6A Cu5 Cu2 127.5(4) . 3_576 ?
Cu5A Cu5 S3 162.6(6) . 3_576 ?
Cu4A Cu5 S3 69.4(6) 3_576 3_576 ?
Cu4 Cu5 S3 68.29(6) 3_576 3_576 ?
Sn4 Cu5 S3 115.03(7) 3_576 3_576 ?
Cu6 Cu5 S3 146.90(8) 3_576 3_576 ?
Cu6A Cu5 S3 71.0(4) . 3_576 ?
Cu2 Cu5 S3 59.65(4) 3_576 3_576 ?
Cu5A Cu5 S2 68.8(6) . 3_576 ?
Cu4A Cu5 S2 80.5(7) 3_576 3_576 ?
Cu4 Cu5 S2 110.25(7) 3_576 3_576 ?
Sn4 Cu5 S2 145.78(7) 3_576 3_576 ?
Cu6 Cu5 S2 66.52(6) 3_576 3_576 ?
Cu6A Cu5 S2 148.2(4) . 3_576 ?
Cu2 Cu5 S2 59.36(4) 3_576 3_576 ?
S3 Cu5 S2 96.34(5) 3_576 3_576 ?
Cu5A Cu5 Cu6A 40.4(8) . 3_576 ?
Cu4A Cu5 Cu6A 83.9(7) 3_576 3_576 ?
Cu4 Cu5 Cu6A 84.5(3) 3_576 3_576 ?
Sn4 Cu5 Cu6A 72.1(3) 3_576 3_576 ?
Cu6 Cu5 Cu6A 20.3(3) 3_576 3_576 ?
Cu6A Cu5 Cu6A 91.9(5) . 3_576 ?
Cu2 Cu5 Cu6A 140.6(3) 3_576 3_576 ?
S3 Cu5 Cu6A 152.0(3) 3_576 3_576 ?
S2 Cu5 Cu6A 86.8(3) 3_576 3_576 ?
Cu5A Cu5 S6 77.3(7) . 3_576 ?
Cu4A Cu5 S6 164.2(6) 3_576 3_576 ?
Cu4 Cu5 S6 150.32(9) 3_576 3_576 ?
Sn4 Cu5 S6 68.69(5) 3_576 3_576 ?
Cu6 Cu5 S6 113.23(7) 3_576 3_576 ?
Cu6A Cu5 S6 114.0(4) . 3_576 ?
Cu2 Cu5 S6 58.51(4) 3_576 3_576 ?
S3 Cu5 S6 95.96(6) 3_576 3_576 ?
S2 Cu5 S6 95.97(6) 3_576 3_576 ?
Cu6A Cu5 S6 111.4(3) 3_576 3_576 ?
Cu5A Cu5 Cu6 107.0(6) . . ?
Cu4A Cu5 Cu6 75.2(7) 3_576 . ?
Cu4 Cu5 Cu6 46.58(5) 3_576 . ?
Sn4 Cu5 Cu6 48.03(4) 3_576 . ?
Cu6 Cu5 Cu6 92.77(6) 3_576 . ?
Cu6A Cu5 Cu6 19.4(4) . . ?
Cu2 Cu5 Cu6 144.45(7) 3_576 . ?
S3 Cu5 Cu6 90.38(6) 3_576 . ?
S2 Cu5 Cu6 150.64(7) 3_576 . ?
Cu6A Cu5 Cu6 74.6(3) 3_576 . ?
S6 Cu5 Cu6 111.76(6) 3_576 . ?
Cu5 Cu5A Cu6 111.4(11) . 3_576 ?
Cu5 Cu5A Cu6A 116.7(10) . 3_576 ?
Cu6 Cu5A Cu6A 29.9(5) 3_576 3_576 ?
Cu5 Cu5A Sn4 67.8(7) . 3_576 ?
Cu6 Cu5A Sn4 114.7(8) 3_576 3_576 ?
Cu6A Cu5A Sn4 88.8(6) 3_576 3_576 ?
Cu5 Cu5A Cu4A 33.9(6) . 3_576 ?
Cu6 Cu5A Cu4A 78.0(8) 3_576 3_576 ?
Cu6A Cu5A Cu4A 90.5(8) 3_576 3_576 ?
Sn4 Cu5A Cu4A 86.8(7) 3_576 3_576 ?
Cu5 Cu5A Cu4 110.2(9) . . ?
Cu6 Cu5A Cu4 66.7(5) 3_576 . ?
Cu6A Cu5A Cu4 36.8(4) 3_576 . ?
Sn4 Cu5A Cu4 55.7(3) 3_576 . ?
Cu4A Cu5A Cu4 102.8(7) 3_576 . ?
Cu5 Cu5A S2 84.9(6) . 3_576 ?
Cu6 Cu5A S2 81.5(6) 3_576 3_576 ?
Cu6A Cu5A S2 111.2(8) 3_576 3_576 ?
Sn4 Cu5A S2 151.7(7) 3_576 3_576 ?
Cu4A Cu5A S2 73.6(6) 3_576 3_576 ?
Cu4 Cu5A S2 147.9(7) . 3_576 ?
Cu5 Cu5A S6 77.6(7) . 3_576 ?
Cu6 Cu5A S6 171.0(9) 3_576 3_576 ?
Cu6A Cu5A S6 146.1(7) 3_576 3_576 ?
Sn4 Cu5A S6 67.6(4) 3_576 3_576 ?
Cu4A Cu5A S6 110.9(7) 3_576 3_576 ?
Cu4 Cu5A S6 110.6(5) . 3_576 ?
S2 Cu5A S6 100.2(5) 3_576 3_576 ?
Cu5 Cu5A Cu4 34.9(5) . 3_576 ?
Cu6 Cu5A Cu4 78.8(6) 3_576 3_576 ?
Cu6A Cu5A Cu4 82.3(6) 3_576 3_576 ?
Sn4 Cu5A Cu4 70.4(4) 3_576 3_576 ?
Cu4A Cu5A Cu4 18.3(4) 3_576 3_576 ?
Cu4 Cu5A Cu4 86.6(5) . 3_576 ?
S2 Cu5A Cu4 91.8(4) 3_576 3_576 ?
S6 Cu5A Cu4 109.9(5) 3_576 3_576 ?
Cu5 Cu5A S5 175.9(9) . . ?
Cu6 Cu5A S5 71.2(6) 3_576 . ?
Cu6A Cu5A S5 63.8(6) 3_576 . ?
Sn4 Cu5A S5 108.3(5) 3_576 . ?
Cu4A Cu5A S5 149.1(8) 3_576 . ?
Cu4 Cu5A S5 67.5(4) . . ?
S2 Cu5A S5 98.8(5) 3_576 . ?
S6 Cu5A S5 99.9(4) 3_576 . ?
Cu4 Cu5A S5 146.1(6) 3_576 . ?
Cu5 Cu5A Cu4A 94.0(8) . . ?
Cu6 Cu5A Cu4A 70.7(6) 3_576 . ?
Cu6A Cu5A Cu4A 43.2(6) 3_576 . ?
Sn4 Cu5A Cu4A 45.6(4) 3_576 . ?
Cu4A Cu5A Cu4A 88.6(6) 3_576 . ?
Cu4 Cu5A Cu4A 16.3(3) . . ?
S2 Cu5A Cu4A 149.6(7) 3_576 . ?
S6 Cu5A Cu4A 109.2(5) 3_576 . ?
Cu4 Cu5A Cu4A 71.5(4) 3_576 . ?
S5 Cu5A Cu4A 83.8(4) . . ?
Cu5 Cu5A Sn4 74.9(7) . . ?
Cu6 Cu5A Sn4 39.1(5) 3_576 . ?
Cu6A Cu5A Sn4 45.2(5) 3_576 . ?
Sn4 Cu5A Sn4 88.3(5) 3_576 . ?
Cu4A Cu5A Sn4 45.4(5) 3_576 . ?
Cu4 Cu5A Sn4 66.6(4) . . ?
S2 Cu5A Sn4 91.9(4) 3_576 . ?
S6 Cu5A Sn4 148.8(6) 3_576 . ?
Cu4 Cu5A Sn4 40.5(2) 3_576 . ?
S5 Cu5A Sn4 106.7(5) . . ?
Cu4A Cu5A Sn4 58.8(4) . . ?
Cu6A Cu6 Cu5A 113.3(9) . 3_576 ?
Cu6A Cu6 Cu4 36.0(8) . 3_576 ?
Cu5A Cu6 Cu4 77.5(5) 3_576 3_576 ?
Cu6A Cu6 Cu5 118.4(8) . 3_576 ?
Cu5A Cu6 Cu5 32.7(6) 3_576 3_576 ?
Cu4 Cu6 Cu5 86.67(7) 3_576 3_576 ?
Cu6A Cu6 Sn4 74.4(7) . 3_576 ?
Cu5A Cu6 Sn4 117.7(7) 3_576 3_576 ?
Cu4 Cu6 Sn4 88.04(7) 3_576 3_576 ?
Cu5 Cu6 Sn4 87.11(7) 3_576 3_576 ?
Cu6A Cu6 Cu4A 118.8(9) . . ?
Cu5A Cu6 Cu4A 67.2(7) 3_576 . ?
Cu4 Cu6 Cu4A 102.8(4) 3_576 . ?
Cu5 Cu6 Cu4A 34.8(4) 3_576 . ?
Sn4 Cu6 Cu4A 57.6(4) 3_576 . ?
Cu6A Cu6 Cu3 112.5(8) . 3_576 ?
Cu5A Cu6 Cu3 107.6(6) 3_576 3_576 ?
Cu4 Cu6 Cu3 129.73(7) 3_576 3_576 ?
Cu5 Cu6 Cu3 125.01(7) 3_576 3_576 ?
Sn4 Cu6 Cu3 126.66(7) 3_576 3_576 ?
Cu4A Cu6 Cu3 125.8(4) . 3_576 ?
Cu6A Cu6 S2 172.3(8) . . ?
Cu5A Cu6 S2 69.6(5) 3_576 . ?
Cu4 Cu6 S2 146.78(8) 3_576 . ?
Cu5 Cu6 S2 68.18(6) 3_576 . ?
Sn4 Cu6 S2 110.99(6) 3_576 . ?
Cu4A Cu6 S2 68.9(4) . . ?
Cu3 Cu6 S2 59.91(4) 3_576 . ?
Cu6A Cu6 S5 75.4(7) . 3_576 ?
Cu5A Cu6 S5 81.5(6) 3_576 3_576 ?
Cu4 Cu6 S5 71.63(6) 3_576 3_576 ?
Cu5 Cu6 S5 114.10(7) 3_576 3_576 ?
Sn4 Cu6 S5 148.85(7) 3_576 3_576 ?
Cu4A Cu6 S5 148.6(4) . 3_576 ?
Cu3 Cu6 S5 60.37(4) 3_576 3_576 ?
S2 Cu6 S5 98.42(6) . 3_576 ?
Cu6A Cu6 S4 80.8(8) . 3_576 ?
Cu5A Cu6 S4 165.0(6) 3_576 3_576 ?
Cu4 Cu6 S4 116.78(7) 3_576 3_576 ?
Cu5 Cu6 S4 145.16(7) 3_576 3_576 ?
Sn4 Cu6 S4 69.53(5) 3_576 3_576 ?
Cu4A Cu6 S4 111.2(4) . 3_576 ?
Cu3 Cu6 S4 60.45(5) 3_576 3_576 ?
S2 Cu6 S4 95.74(6) . 3_576 ?
S5 Cu6 S4 98.31(6) 3_576 3_576 ?
Cu6A Cu6 Cu4A 36.0(8) . 3_576 ?
Cu5A Cu6 Cu4A 83.1(6) 3_576 3_576 ?
Cu4 Cu6 Cu4A 17.7(3) 3_576 3_576 ?
Cu5 Cu6 Cu4A 82.4(3) 3_576 3_576 ?
Sn4 Cu6 Cu4A 70.8(3) 3_576 3_576 ?
Cu4A Cu6 Cu4A 89.9(4) . 3_576 ?
Cu3 Cu6 Cu4A 144.3(3) 3_576 3_576 ?
S2 Cu6 Cu4A 150.2(3) . 3_576 ?
S5 Cu6 Cu4A 88.9(3) 3_576 3_576 ?
S4 Cu6 Cu4A 111.9(3) 3_576 3_576 ?
Cu6A Cu6 Cu5 39.9(8) . . ?
Cu5A Cu6 Cu5 101.1(6) 3_576 . ?
Cu4 Cu6 Cu5 43.65(6) 3_576 . ?
Cu5 Cu6 Cu5 87.23(6) 3_576 . ?
Sn4 Cu6 Cu5 44.44(4) 3_576 . ?
Cu4A Cu6 Cu5 78.9(4) . . ?
Cu3 Cu6 Cu5 147.73(6) 3_576 . ?
S2 Cu6 Cu5 147.64(7) . . ?
S5 Cu6 Cu5 111.07(5) 3_576 . ?
S4 Cu6 Cu5 92.97(6) 3_576 . ?
Cu4A Cu6 Cu5 26.8(3) 3_576 . ?
Cu6 Cu6A Cu4 115.2(12) . 3_576 ?
Cu6 Cu6A Cu5A 36.7(6) . 3_576 ?
Cu4 Cu6A Cu5A 78.6(8) 3_576 3_576 ?
Cu6 Cu6A Cu4A 125.4(11) . 3_576 ?
Cu4 Cu6A Cu4A 27.9(5) 3_576 3_576 ?
Cu5A Cu6A Cu4A 93.8(8) 3_576 3_576 ?
Cu6 Cu6A Sn4 75.4(7) . 3_576 ?
Cu4 Cu6A Sn4 113.0(9) 3_576 3_576 ?
Cu5A Cu6A Sn4 91.9(7) 3_576 3_576 ?
Cu4A Cu6A Sn4 89.5(7) 3_576 3_576 ?
Cu6 Cu6A Cu5 120.6(10) . . ?
Cu4 Cu6A Cu5 64.5(6) 3_576 . ?
Cu5A Cu6A Cu5 108.1(8) 3_576 . ?
Cu4A Cu6A Cu5 36.8(5) 3_576 . ?
Sn4 Cu6A Cu5 56.2(4) 3_576 . ?
Cu6 Cu6A S5 81.0(8) . 3_576 ?
Cu4 Cu6A S5 83.8(6) 3_576 3_576 ?
Cu5A Cu6A S5 73.1(6) 3_576 3_576 ?
Cu4A Cu6A S5 110.7(7) 3_576 3_576 ?
Sn4 Cu6A S5 155.3(7) 3_576 3_576 ?
Cu5 Cu6A S5 146.7(6) . 3_576 ?
Cu6 Cu6A S4 76.3(7) . 3_576 ?
Cu4 Cu6A S4 168.5(9) 3_576 3_576 ?
Cu5A Cu6A S4 112.9(7) 3_576 3_576 ?
Cu4A Cu6A S4 145.3(8) 3_576 3_576 ?
Sn4 Cu6A S4 68.7(4) 3_576 3_576 ?
Cu5 Cu6A S4 110.5(6) . 3_576 ?
S5 Cu6A S4 98.6(5) 3_576 3_576 ?
Cu6 Cu6A Cu5 41.3(6) . 3_576 ?
Cu4 Cu6A Cu5 79.0(6) 3_576 3_576 ?
Cu5A Cu6A Cu5 22.9(4) 3_576 3_576 ?
Cu4A Cu6A Cu5 84.1(6) 3_576 3_576 ?
Sn4 Cu6A Cu5 71.1(4) 3_576 3_576 ?
Cu5 Cu6A Cu5 88.1(5) . 3_576 ?
S5 Cu6A Cu5 96.0(5) 3_576 3_576 ?
S4 Cu6A Cu5 111.8(5) 3_576 3_576 ?
Cu6 Cu6A S3 174.0(11) . 3_576 ?
Cu4 Cu6A S3 69.7(6) 3_576 3_576 ?
Cu5A Cu6A S3 147.7(7) 3_576 3_576 ?
Cu4A Cu6A S3 60.6(5) 3_576 3_576 ?
Sn4 Cu6A S3 106.1(6) 3_576 3_576 ?
Cu5 Cu6A S3 64.1(4) . 3_576 ?
S5 Cu6A S3 96.6(4) 3_576 3_576 ?
S4 Cu6A S3 98.7(5) 3_576 3_576 ?
Cu5 Cu6A S3 144.7(6) 3_576 3_576 ?
Cu6 Cu6A Sn4 80.4(8) . . ?
Cu4 Cu6A Sn4 38.1(4) 3_576 . ?
Cu5A Cu6A Sn4 46.8(5) 3_576 . ?
Cu4A Cu6A Sn4 47.0(5) 3_576 . ?
Sn4 Cu6A Sn4 90.5(5) 3_576 . ?
Cu5 Cu6A Sn4 68.8(4) . . ?
S5 Cu6A Sn4 93.0(4) 3_576 . ?
S4 Cu6A Sn4 151.9(5) 3_576 . ?
Cu5 Cu6A Sn4 41.1(2) 3_576 . ?
S3 Cu6A Sn4 105.3(4) 3_576 . ?
Cu6 Cu6A Cu7 78.6(7) . . ?
Cu4 Cu6A Cu7 129.8(8) 3_576 . ?
Cu5A Cu6A Cu7 104.4(6) 3_576 . ?
Cu4A Cu6A Cu7 103.5(7) 3_576 . ?
Sn4 Cu6A Cu7 19.70(16) 3_576 . ?
Cu5 Cu6A Cu7 67.3(4) . . ?
S5 Cu6A Cu7 145.8(6) 3_576 . ?
S4 Cu6A Cu7 50.0(2) 3_576 . ?
Cu5 Cu6A Cu7 86.6(4) 3_576 . ?
S3 Cu6A Cu7 100.9(5) 3_576 . ?
Sn4 Cu6A Cu7 110.2(5) . . ?
Sn4 Cu7 S4 97.95(9) 3_576 3_576 ?
Sn4 Cu7 S1 93.78(8) 3_576 3_576 ?
S4 Cu7 S1 121.14(7) 3_576 3_576 ?
Sn4 Cu7 S6 92.65(8) 3_576 3_576 ?
S4 Cu7 S6 120.49(6) 3_576 3_576 ?
S1 Cu7 S6 116.25(7) 3_576 3_576 ?
Sn4 Cu7 Cu5 33.29(6) 3_576 . ?
S4 Cu7 Cu5 100.11(6) 3_576 . ?
S1 Cu7 Cu5 118.92(7) 3_576 . ?
S6 Cu7 Cu5 62.70(5) 3_576 . ?
Sn4 Cu7 Cu4 33.32(6) 3_576 . ?
S4 Cu7 Cu4 119.59(7) 3_576 . ?
S1 Cu7 Cu4 61.23(5) 3_576 . ?
S6 Cu7 Cu4 100.21(6) 3_576 . ?
Cu5 Cu7 Cu4 59.58(5) . . ?
Sn4 Cu7 Cu6 38.54(6) 3_576 . ?
S4 Cu7 Cu6 61.39(5) 3_576 . ?
S1 Cu7 Cu6 101.78(6) 3_576 . ?
S6 Cu7 Cu6 120.50(6) 3_576 . ?
Cu5 Cu7 Cu6 59.13(5) . . ?
Cu4 Cu7 Cu6 59.80(5) . . ?
Sn4 Cu7 Cu6A 37.5(3) 3_576 . ?
S4 Cu7 Cu6A 62.4(3) 3_576 . ?
S1 Cu7 Cu6A 121.1(3) 3_576 . ?
S6 Cu7 Cu6A 100.3(3) 3_576 . ?
Cu5 Cu7 Cu6A 43.1(3) . . ?
Cu4 Cu7 Cu6A 68.4(3) . . ?
Cu6 Cu7 Cu6A 21.8(3) . . ?
Sn4 Cu7 Cu4A 35.9(3) 3_576 . ?
S4 Cu7 Cu4A 100.8(3) 3_576 . ?
S1 Cu7 Cu4A 61.5(2) 3_576 . ?
S6 Cu7 Cu4A 119.6(3) 3_576 . ?
Cu5 Cu7 Cu4A 68.6(3) . . ?
Cu4 Cu7 Cu4A 20.7(3) . . ?
Cu6 Cu7 Cu4A 45.5(3) . . ?
Cu6A Cu7 Cu4A 60.5(4) . . ?
Sn4 Cu7 Cu5A 33.8(3) 3_576 . ?
S4 Cu7 Cu5A 122.6(3) 3_576 . ?
S1 Cu7 Cu5A 97.2(3) 3_576 . ?
S6 Cu7 Cu5A 60.9(3) 3_576 . ?
Cu5 Cu7 Cu5A 23.9(3) . . ?
Cu4 Cu7 Cu5A 44.1(3) . . ?
Cu6 Cu7 Cu5A 70.8(3) . . ?
Cu6A Cu7 Cu5A 61.5(4) . . ?
Cu4A Cu7 Cu5A 60.0(4) . . ?
Cu7 S1 Sn1A 105.5(3) 3_576 . ?
Cu7 S1 Cu1 120.48(6) 3_576 . ?
Sn1A S1 Cu1 102.5(3) . . ?
Cu7 S1 Sn1 95.24(7) 3_576 . ?
Sn1A S1 Sn1 11.5(2) . . ?
Cu1 S1 Sn1 112.81(7) . . ?
Cu7 S1 Cu4 67.00(5) 3_576 3_576 ?
Sn1A S1 Cu4 96.47(15) . 3_576 ?
Cu1 S1 Cu4 58.42(4) . 3_576 ?
Sn1 S1 Cu4 97.45(6) . 3_576 ?
Cu7 S1 Sn4 24.68(4) 3_576 . ?
Sn1A S1 Sn4 101.22(19) . . ?
Cu1 S1 Sn4 98.94(5) . . ?
Sn1 S1 Sn4 94.12(5) . . ?
Cu4 S1 Sn4 42.59(4) 3_576 . ?
Cu7 S1 Cu4A 67.9(3) 3_576 3_576 ?
Sn1A S1 Cu4A 75.5(4) . 3_576 ?
Cu1 S1 Cu4A 70.0(3) . 3_576 ?
Sn1 S1 Cu4A 75.7(4) . 3_576 ?
Cu4 S1 Cu4A 21.8(3) 3_576 3_576 ?
Sn4 S1 Cu4A 44.5(3) . 3_576 ?
Cu7 S1 Sn1B 99.7(3) 3_576 . ?
Sn1A S1 Sn1B 8.3(3) . . ?
Cu1 S1 Sn1B 100.9(5) . . ?
Sn1 S1 Sn1B 12.2(5) . . ?
Cu4 S1 Sn1B 88.7(4) 3_576 . ?
Sn4 S1 Sn1B 93.5(3) . . ?
Cu4A S1 Sn1B 67.5(5) 3_576 . ?
Sn1B S2 Cu5A 125.2(6) 3_576 3_576 ?
Sn1B S2 Sn1 14.8(7) 3_576 3_576 ?
Cu5A S2 Sn1 118.3(3) 3_576 3_576 ?
Sn1B S2 Cu2 101.7(6) 3_576 . ?
Cu5A S2 Cu2 73.2(3) 3_576 . ?
Sn1 S2 Cu2 113.49(7) 3_576 . ?
Sn1B S2 Cu3 116.2(7) 3_576 3_576 ?
Cu5A S2 Cu3 76.8(3) 3_576 3_576 ?
Sn1 S2 Cu3 102.72(7) 3_576 3_576 ?
Cu2 S2 Cu3 140.75(5) . 3_576 ?
Sn1B S2 Cu6 111.1(7) 3_576 . ?
Cu5A S2 Cu6 28.9(3) 3_576 . ?
Sn1 S2 Cu6 99.12(6) 3_576 . ?
Cu2 S2 Cu6 100.56(6) . . ?
Cu3 S2 Cu6 57.66(4) 3_576 . ?
Sn1B S2 Cu5 105.0(4) 3_576 3_576 ?
Cu5A S2 Cu5 26.3(3) 3_576 3_576 ?
Sn1 S2 Cu5 103.18(6) 3_576 3_576 ?
Cu2 S2 Cu5 57.27(4) . 3_576 ?
Cu3 S2 Cu5 101.06(5) 3_576 3_576 ?
Cu6 S2 Cu5 45.30(5) . 3_576 ?
Sn1B S2 Sn1A 10.3(6) 3_576 3_576 ?
Cu5A S2 Sn1A 115.3(4) 3_576 3_576 ?
Sn1 S2 Sn1A 11.17(19) 3_576 3_576 ?
Cu2 S2 Sn1A 102.4(2) . 3_576 ?
Cu3 S2 Sn1A 113.1(2) 3_576 3_576 ?
Cu6 S2 Sn1A 100.97(13) . 3_576 ?
Cu5 S2 Sn1A 96.54(18) 3_576 3_576 ?
Sn1B S2 Cu4A 79.7(5) 3_576 . ?
Cu5A S2 Cu4A 46.3(4) 3_576 . ?
Sn1 S2 Cu4A 76.2(3) 3_576 . ?
Cu2 S2 Cu4A 72.1(3) . . ?
Cu3 S2 Cu4A 103.9(3) 3_576 . ?
Cu6 S2 Cu4A 48.2(3) . . ?
Cu5 S2 Cu4A 27.2(3) 3_576 . ?
Sn1A S2 Cu4A 70.4(3) 3_576 . ?
Cu4A S3 Cu2 76.8(4) . . ?
Cu4A S3 Sn2 116.2(3) . . ?
Cu2 S3 Sn2 113.35(5) . . ?
Cu4A S3 Cu1 73.9(4) . 3_576 ?
Cu2 S3 Cu1 142.25(6) . 3_576 ?
Sn2 S3 Cu1 100.79(5) . 3_576 ?
Cu4A S3 Cu4 22.9(4) . . ?
Cu2 S3 Cu4 98.02(6) . . ?
Sn2 S3 Cu4 99.90(5) . . ?
Cu1 S3 Cu4 59.17(4) 3_576 . ?
Cu4A S3 Cu5 28.7(3) . 3_576 ?
Cu2 S3 Cu5 57.72(4) . 3_576 ?
Sn2 S3 Cu5 101.94(5) . 3_576 ?
Cu1 S3 Cu5 100.92(5) 3_576 3_576 ?
Cu4 S3 Cu5 42.71(5) . 3_576 ?
Cu4A S3 Cu6A 43.8(5) . 3_576 ?
Cu2 S3 Cu6A 100.8(3) . 3_576 ?
Sn2 S3 Cu6A 73.3(3) . 3_576 ?
Cu1 S3 Cu6A 73.3(3) 3_576 3_576 ?
Cu4 S3 Cu6A 27.9(3) . 3_576 ?
Cu5 S3 Cu6A 44.9(3) 3_576 3_576 ?
Cu7 S4 Sn2 105.91(6) 3_576 . ?
Cu7 S4 Cu3 119.29(7) 3_576 . ?
Sn2 S4 Cu3 102.40(5) . . ?
Cu7 S4 Cu6 68.17(6) 3_576 3_576 ?
Sn2 S4 Cu6 95.16(5) . 3_576 ?
Cu3 S4 Cu6 56.65(4) . 3_576 ?
Cu7 S4 Cu6A 67.7(3) 3_576 3_576 ?
Sn2 S4 Cu6A 73.8(3) . 3_576 ?
Cu3 S4 Cu6A 70.6(3) . 3_576 ?
Cu6 S4 Cu6A 22.9(3) 3_576 3_576 ?
Cu7 S4 Sn4 24.22(4) 3_576 . ?
Sn2 S4 Sn4 99.12(4) . . ?
Cu3 S4 Sn4 99.44(5) . . ?
Cu6 S4 Sn4 44.71(4) 3_576 . ?
Cu6A S4 Sn4 44.1(3) 3_576 . ?
Sn3 S5 Cu1 103.15(5) 3_576 3_576 ?
Sn3 S5 Cu6A 114.6(3) 3_576 3_576 ?
Cu1 S5 Cu6A 76.3(3) 3_576 3_576 ?
Sn3 S5 Cu3 111.20(4) 3_576 . ?
Cu1 S5 Cu3 140.94(6) 3_576 . ?
Cu6A S5 Cu3 72.9(3) 3_576 . ?
Sn3 S5 Cu6 101.99(5) 3_576 3_576 ?
Cu1 S5 Cu6 98.51(5) 3_576 3_576 ?
Cu6A S5 Cu6 23.6(3) 3_576 3_576 ?
Cu3 S5 Cu6 57.21(4) . 3_576 ?
Sn3 S5 Cu5A 74.9(3) 3_576 . ?
Cu1 S5 Cu5A 100.9(3) 3_576 . ?
Cu6A S5 Cu5A 43.1(4) 3_576 . ?
Cu3 S5 Cu5A 71.8(3) . . ?
Cu6 S5 Cu5A 27.4(3) 3_576 . ?
Sn3 S5 Cu4 97.20(5) 3_576 . ?
Cu1 S5 Cu4 57.18(4) 3_576 . ?
Cu6A S5 Cu4 28.0(3) 3_576 . ?
Cu3 S5 Cu4 99.53(5) . . ?
Cu6 S5 Cu4 43.55(4) 3_576 . ?
Cu5A S5 Cu4 45.5(3) . . ?
Cu7 S6 Cu2 116.91(6) 3_576 . ?
Cu7 S6 Sn3 99.70(5) 3_576 . ?
Cu2 S6 Sn3 112.51(5) . . ?
Cu7 S6 Sn4 24.79(3) 3_576 . ?
Cu2 S6 Sn4 97.01(5) . . ?
Sn3 S6 Sn4 95.50(4) . . ?
Cu7 S6 Cu5A 68.4(3) 3_576 3_576 ?
Cu2 S6 Cu5A 69.5(3) . 3_576 ?
Sn3 S6 Cu5A 75.5(3) . 3_576 ?
Sn4 S6 Cu5A 44.3(3) . 3_576 ?
Cu7 S6 Cu5 65.52(5) 3_576 3_576 ?
Cu2 S6 Cu5 56.50(4) . 3_576 ?
Sn3 S6 Cu5 100.47(5) . 3_576 ?
Sn4 S6 Cu5 41.87(3) . 3_576 ?
Cu5A S6 Cu5 25.1(3) 3_576 3_576 ?
C13 P1 C25 101.1(2) . . ?
C13 P1 C19 103.6(3) . . ?
C25 P1 C19 104.8(2) . . ?
C13 P1 Cu1 119.28(18) . . ?
C25 P1 Cu1 110.56(15) . . ?
C19 P1 Cu1 115.69(16) . . ?
C31 P2 C43 103.8(3) . . ?
C31 P2 C37 105.7(3) . . ?
C43 P2 C37 101.5(2) . . ?
C31 P2 Cu2 112.87(19) . . ?
C43 P2 Cu2 114.78(19) . . ?
C37 P2 Cu2 116.76(19) . . ?
C61 P3 C49 102.8(3) . . ?
C61 P3 C55 102.6(2) . . ?
C49 P3 C55 101.6(2) . . ?
C61 P3 Cu3 114.24(19) . . ?
C49 P3 Cu3 117.85(19) . . ?
C55 P3 Cu3 115.61(19) . . ?
C2 C1 Sn1 102.2(4) . . ?
C2 C1 Sn1A 94.7(4) . . ?
Sn1 C1 Sn1A 8.21(15) . . ?
C2 C1 Sn1B 100.0(5) . . ?
Sn1 C1 Sn1B 10.0(4) . . ?
Sn1A C1 Sn1B 14.2(4) . . ?
C2 C1 H1A 111.3 . . ?
Sn1 C1 H1A 111.3 . . ?
Sn1A C1 H1A 111.8 . . ?
Sn1B C1 H1A 120.8 . . ?
C2 C1 H1B 111.3 . . ?
Sn1 C1 H1B 111.3 . . ?
Sn1A C1 H1B 117.8 . . ?
Sn1B C1 H1B 103.6 . . ?
H1A C1 H1B 109.2 . . ?
C3 C2 C1 111.6(6) . . ?
C3 C2 H2A 109.3 . . ?
C1 C2 H2A 109.3 . . ?
C3 C2 H2B 109.3 . . ?
C1 C2 H2B 109.3 . . ?
H2A C2 H2B 108.0 . . ?
C2 C3 C4 111.4(5) . . ?
C2 C3 H3A 109.3 . . ?
C4 C3 H3A 109.3 . . ?
C2 C3 H3B 109.3 . . ?
C4 C3 H3B 109.3 . . ?
H3A C3 H3B 108.0 . . ?
C3 C4 Sn1A 115.0(5) . . ?
C3 C4 Sn1B 116.5(7) . . ?
Sn1A C4 Sn1B 18.7(7) . . ?
C3 C4 Sn1 103.8(4) . . ?
Sn1A C4 Sn1 13.1(3) . . ?
Sn1B C4 Sn1 17.9(8) . . ?
C3 C4 H4A 111.0 . . ?
Sn1A C4 H4A 110.6 . . ?
Sn1B C4 H4A 93.9 . . ?
Sn1 C4 H4A 111.0 . . ?
C3 C4 H4B 111.0 . . ?
Sn1A C4 H4B 99.6 . . ?
Sn1B C4 H4B 114.1 . . ?
Sn1 C4 H4B 111.0 . . ?
H4A C4 H4B 109.0 . . ?
C6 C5 Sn2 101.0(4) . . ?
C6 C5 H5A 111.6 . . ?
Sn2 C5 H5A 111.6 . . ?
C6 C5 H5B 111.6 . . ?
Sn2 C5 H5B 111.6 . . ?
H5A C5 H5B 109.4 . . ?
C7 C6 C5 112.5(5) . . ?
C7 C6 H6A 109.1 . . ?
C5 C6 H6A 109.1 . . ?
C7 C6 H6B 109.1 . . ?
C5 C6 H6B 109.1 . . ?
H6A C6 H6B 107.8 . . ?
C6 C7 C8 114.0(5) . . ?
C6 C7 H7A 108.7 . . ?
C8 C7 H7A 108.7 . . ?
C6 C7 H7B 108.7 . . ?
C8 C7 H7B 108.7 . . ?
H7A C7 H7B 107.6 . . ?
C7 C8 Sn2 103.1(4) . . ?
C7 C8 H8A 111.2 . . ?
Sn2 C8 H8A 111.2 . . ?
C7 C8 H8B 111.2 . . ?
Sn2 C8 H8B 111.2 . . ?
H8A C8 H8B 109.1 . . ?
C10 C9 Sn3 101.8(3) . . ?
C10 C9 H9A 111.4 . . ?
Sn3 C9 H9A 111.4 . . ?
C10 C9 H9B 111.4 . . ?
Sn3 C9 H9B 111.4 . . ?
H9A C9 H9B 109.3 . . ?
C11 C10 C9 113.7(5) . . ?
C11 C10 H10A 108.8 . . ?
C9 C10 H10A 108.8 . . ?
C11 C10 H10B 108.8 . . ?
C9 C10 H10B 108.8 . . ?
H10A C10 H10B 107.7 . . ?
C10 C11 C12 112.5(5) . . ?
C10 C11 H11A 109.1 . . ?
C12 C11 H11A 109.1 . . ?
C10 C11 H11B 109.1 . . ?
C12 C11 H11B 109.1 . . ?
H11A C11 H11B 107.8 . . ?
C11 C12 Sn3 103.2(3) . . ?
C11 C12 H12A 111.1 . . ?
Sn3 C12 H12A 111.1 . . ?
C11 C12 H12B 111.1 . . ?
Sn3 C12 H12B 111.1 . . ?
H12A C12 H12B 109.1 . . ?
C14 C13 C18 119.0(6) . . ?
C14 C13 P1 120.7(4) . . ?
C18 C13 P1 120.3(5) . . ?
C13 C14 C15 118.8(6) . . ?
C13 C14 H14 120.6 . . ?
C15 C14 H14 120.6 . . ?
C16 C15 C14 118.6(6) . . ?
C16 C15 H15 120.7 . . ?
C14 C15 H15 120.7 . . ?
C17 C16 C15 123.3(7) . . ?
C17 C16 H16 118.4 . . ?
C15 C16 H16 118.4 . . ?
C16 C17 C18 117.4(7) . . ?
C16 C17 H17 121.3 . . ?
C18 C17 H17 121.3 . . ?
C17 C18 C13 122.5(7) . . ?
C17 C18 H18 118.7 . . ?
C13 C18 H18 118.7 . . ?
C20 C19 C24 118.4(5) . . ?
C20 C19 P1 123.4(5) . . ?
C24 C19 P1 118.0(4) . . ?
C19 C20 C21 119.0(6) . . ?
C19 C20 H20 120.5 . . ?
C21 C20 H20 120.5 . . ?
C22 C21 C20 120.9(7) . . ?
C22 C21 H21 119.6 . . ?
C20 C21 H21 119.6 . . ?
C21 C22 C23 120.7(6) . . ?
C21 C22 H22 119.6 . . ?
C23 C22 H22 119.6 . . ?
C24 C23 C22 118.8(6) . . ?
C24 C23 H23 120.6 . . ?
C22 C23 H23 120.6 . . ?
C23 C24 C19 122.2(6) . . ?
C23 C24 H24 118.9 . . ?
C19 C24 H24 118.9 . . ?
C26 C25 C30 117.7(4) . . ?
C26 C25 P1 125.5(4) . . ?
C30 C25 P1 116.7(4) . . ?
C27 C26 C25 120.4(5) . . ?
C27 C26 H26 119.8 . . ?
C25 C26 H26 119.8 . . ?
C28 C27 C26 120.8(5) . . ?
C28 C27 H27 119.6 . . ?
C26 C27 H27 119.6 . . ?
C29 C28 C27 119.3(5) . . ?
C29 C28 H28 120.3 . . ?
C27 C28 H28 120.3 . . ?
C30 C29 C28 120.1(5) . . ?
C30 C29 H29 119.9 . . ?
C28 C29 H29 119.9 . . ?
C29 C30 C25 121.5(5) . . ?
C29 C30 H30 119.3 . . ?
C25 C30 H30 119.3 . . ?
C32 C31 C36 117.3(6) . . ?
C32 C31 P2 119.4(5) . . ?
C36 C31 P2 122.6(5) . . ?
C31 C32 C33 123.2(7) . . ?
C31 C32 H32 118.4 . . ?
C33 C32 H32 118.4 . . ?
C34 C33 C32 119.8(8) . . ?
C34 C33 H33 120.1 . . ?
C32 C33 H33 120.1 . . ?
C33 C34 C35 118.9(7) . . ?
C33 C34 H34 120.6 . . ?
C35 C34 H34 120.6 . . ?
C34 C35 C36 120.4(7) . . ?
C34 C35 H35 119.8 . . ?
C36 C35 H35 119.8 . . ?
C31 C36 C35 119.9(7) . . ?
C31 C36 H36 120.0 . . ?
C35 C36 H36 120.0 . . ?
C38 C37 C42 118.8(5) . . ?
C38 C37 P2 124.7(4) . . ?
C42 C37 P2 116.6(4) . . ?
C37 C38 C39 120.5(6) . . ?
C37 C38 H38 119.7 . . ?
C39 C38 H38 119.7 . . ?
C40 C39 C38 121.1(6) . . ?
C40 C39 H39 119.4 . . ?
C38 C39 H39 119.4 . . ?
C39 C40 C41 118.7(5) . . ?
C39 C40 H40 120.6 . . ?
C41 C40 H40 120.6 . . ?
C40 C41 C42 120.1(6) . . ?
C40 C41 H41 119.9 . . ?
C42 C41 H41 119.9 . . ?
C37 C42 C41 120.5(6) . . ?
C37 C42 H42 119.8 . . ?
C41 C42 H42 119.8 . . ?
C44 C43 C48 118.7(6) . . ?
C44 C43 P2 123.8(4) . . ?
C48 C43 P2 117.4(4) . . ?
C43 C44 C45 120.4(5) . . ?
C43 C44 H44 119.8 . . ?
C45 C44 H44 119.8 . . ?
C46 C45 C44 119.7(5) . . ?
C46 C45 H45 120.2 . . ?
C44 C45 H45 120.2 . . ?
C47 C46 C45 120.6(6) . . ?
C47 C46 H46 119.7 . . ?
C45 C46 H46 119.7 . . ?
C46 C47 C48 119.8(6) . . ?
C46 C47 H47 120.1 . . ?
C48 C47 H47 120.1 . . ?
C47 C48 C43 120.7(5) . . ?
C47 C48 H48 119.7 . . ?
C43 C48 H48 119.7 . . ?
C54 C49 C50 117.2(6) . . ?
C54 C49 P3 124.0(4) . . ?
C50 C49 P3 118.8(5) . . ?
C49 C50 C51 119.5(8) . . ?
C49 C50 H50 120.2 . . ?
C51 C50 H50 120.2 . . ?
C52 C51 C50 121.9(7) . . ?
C52 C51 H51 119.1 . . ?
C50 C51 H51 119.1 . . ?
C53 C52 C51 119.2(7) . . ?
C53 C52 H52 120.4 . . ?
C51 C52 H52 120.4 . . ?
C52 C53 C54 119.0(8) . . ?
C52 C53 H53 120.5 . . ?
C54 C53 H53 120.5 . . ?
C49 C54 C53 123.0(7) . . ?
C49 C54 H54 118.5 . . ?
C53 C54 H54 118.5 . . ?
C60 C55 C56 119.1(5) . . ?
C60 C55 P3 124.1(4) . . ?
C56 C55 P3 116.8(4) . . ?
C55 C56 C57 120.4(6) . . ?
C55 C56 H56 119.8 . . ?
C57 C56 H56 119.8 . . ?
C58 C57 C56 119.4(6) . . ?
C58 C57 H57 120.3 . . ?
C56 C57 H57 120.3 . . ?
C57 C58 C59 120.5(5) . . ?
C57 C58 H58 119.7 . . ?
C59 C58 H58 119.7 . . ?
C58 C59 C60 120.5(6) . . ?
C58 C59 H59 119.7 . . ?
C60 C59 H59 119.7 . . ?
C55 C60 C59 120.0(6) . . ?
C55 C60 H60 120.0 . . ?
C59 C60 H60 120.0 . . ?
C62 C61 C66 118.1(6) . . ?
C62 C61 P3 124.3(5) . . ?
C66 C61 P3 117.6(4) . . ?
C61 C62 C63 121.0(6) . . ?
C61 C62 H62 119.5 . . ?
C63 C62 H62 119.5 . . ?
C64 C63 C62 120.6(6) . . ?
C64 C63 H63 119.7 . . ?
C62 C63 H63 119.7 . . ?
C65 C64 C63 119.0(7) . . ?
C65 C64 H64 120.5 . . ?
C63 C64 H64 120.5 . . ?
C64 C65 C66 120.8(6) . . ?
C64 C65 H65 119.6 . . ?
C66 C65 H65 119.6 . . ?
C65 C66 C61 120.4(6) . . ?
C65 C66 H66 119.8 . . ?
C61 C66 H66 119.8 . . ?

loop_
_geom_bond_atom_site_label_1
_geom_bond_atom_site_label_2
_geom_bond_distance
_geom_bond_site_symmetry_2
_geom_bond_publ_flag
Sn1 C1 2.126(6) . ?
Sn1 C4 2.157(5) . ?
Sn1 S2 2.3734(16) 3_576 ?
Sn1 S1 2.4380(18) . ?
Sn1 Cu4A 3.049(13) 3_576 ?
Sn1A C4 1.973(7) . ?
Sn1A S1 2.258(6) . ?
Sn1A C1 2.507(11) . ?
Sn1A S2 2.535(7) 3_576 ?
Sn1A Cu4A 2.940(14) 3_576 ?
Sn1B S2 2.026(17) 3_576 ?
Sn1B C4 2.029(13) . ?
Sn1B C1 2.65(3) . ?
Sn1B S1 2.80(2) . ?
Sn1B Cu4A 2.969(18) 3_576 ?
Sn2 C8 2.154(5) . ?
Sn2 C5 2.159(5) . ?
Sn2 S3 2.3855(13) . ?
Sn2 S4 2.4083(11) . ?
Sn2 Cu6A 2.963(13) 3_576 ?
Sn3 C12 2.167(5) . ?
Sn3 C9 2.172(5) . ?
Sn3 S5 2.3978(13) 3_576 ?
Sn3 S6 2.4065(13) . ?
Sn3 Cu5A 3.022(13) 3_576 ?
Sn4 Cu7 1.0571(13) 3_576 ?
Sn4 Cu5 1.8046(12) 3_576 ?
Sn4 Cu4 1.8201(14) 3_576 ?
Sn4 Cu5A 1.905(13) 3_576 ?
Sn4 Cu6A 1.907(12) 3_576 ?
Sn4 Cu4A 1.914(13) 3_576 ?
Sn4 Cu6 1.9163(14) 3_576 ?
Sn4 S6 2.5188(14) . ?
Sn4 S1 2.5264(12) . ?
Sn4 S4 2.5521(15) . ?
Sn4 Cu6A 2.614(13) . ?
Sn4 Cu5 2.6261(14) . ?
Cu1 P1 2.2244(13) . ?
Cu1 Cu4 2.3883(12) 3_576 ?
Cu1 S3 2.4021(14) 3_576 ?
Cu1 S5 2.4046(12) 3_576 ?
Cu1 S1 2.4085(15) . ?
Cu1 Cu4A 2.835(14) 3_576 ?
Cu1 Cu6A 2.972(12) . ?
Cu2 P2 2.2067(16) . ?
Cu2 Cu5 2.3291(13) 3_576 ?
Cu2 S3 2.3773(14) . ?
Cu2 S6 2.3817(12) . ?
Cu2 S2 2.3822(15) . ?
Cu2 Cu5A 2.802(12) 3_576 ?
Cu2 Cu4A 2.913(14) . ?
Cu3 P3 2.2210(17) . ?
Cu3 Cu6 2.3304(15) 3_576 ?
Cu3 S2 2.3867(14) 3_576 ?
Cu3 S5 2.4096(12) . ?
Cu3 S4 2.4270(15) . ?
Cu3 Cu6A 2.863(13) 3_576 ?
Cu3 Cu5A 2.922(14) . ?
Cu4 Cu4A 0.951(15) . ?
Cu4 Cu6A 1.215(13) 3_576 ?
Cu4 Cu5 1.7775(18) 3_576 ?
Cu4 Sn4 1.8201(14) 3_576 ?
Cu4 Cu6 1.8705(16) 3_576 ?
Cu4 Cu5A 1.989(12) . ?
Cu4 Cu1 2.3883(12) 3_576 ?
Cu4 S3 2.4349(17) . ?
Cu4 S1 2.4840(16) 3_576 ?
Cu4 Cu5A 2.565(13) 3_576 ?
Cu4 S5 2.5766(19) . ?
Cu4 Cu5 2.5839(15) . ?
Cu4A Cu5 1.188(13) 3_576 ?
Cu4A Cu6A 1.836(19) 3_576 ?
Cu4A Sn4 1.914(13) 3_576 ?
Cu4A Cu5A 1.930(18) 3_576 ?
Cu4A Cu6 2.048(13) . ?
Cu4A S3 2.312(13) . ?
Cu4A S1 2.530(13) 3_576 ?
Cu4A Cu6 2.546(14) 3_576 ?
Cu4A S2 2.563(16) . ?
Cu4A Cu7 2.667(14) . ?
Cu5 Cu5A 1.100(13) . ?
Cu5 Cu4A 1.188(13) 3_576 ?
Cu5 Cu4 1.7775(18) 3_576 ?
Cu5 Sn4 1.8046(12) 3_576 ?
Cu5 Cu6 1.8948(18) 3_576 ?
Cu5 Cu6A 1.921(14) . ?
Cu5 Cu2 2.3291(13) 3_576 ?
Cu5 S3 2.4466(16) 3_576 ?
Cu5 S2 2.4750(17) 3_576 ?
Cu5 Cu6A 2.525(13) 3_576 ?
Cu5 S6 2.5314(17) 3_576 ?
Cu5 Cu6 2.5753(17) . ?
Cu5A Cu6 1.193(14) 3_576 ?
Cu5A Cu6A 1.832(19) 3_576 ?
Cu5A Sn4 1.905(13) 3_576 ?
Cu5A Cu4A 1.930(18) 3_576 ?
Cu5A S2 2.317(11) 3_576 ?
Cu5A S6 2.529(14) 3_576 ?
Cu5A Cu4 2.565(13) 3_576 ?
Cu5A S5 2.567(13) . ?
Cu6 Cu6A 0.995(12) . ?
Cu6 Cu5A 1.193(14) 3_576 ?
Cu6 Cu4 1.8705(16) 3_576 ?
Cu6 Cu5 1.8948(18) 3_576 ?
Cu6 Sn4 1.9163(14) 3_576 ?
Cu6 Cu3 2.3304(15) 3_576 ?
Cu6 S2 2.4452(16) . ?
Cu6 S5 2.4570(17) 3_576 ?
Cu6 S4 2.4839(18) 3_576 ?
Cu6 Cu4A 2.546(14) 3_576 ?
Cu6A Cu4 1.215(13) 3_576 ?
Cu6A Cu5A 1.832(19) 3_576 ?
Cu6A Cu4A 1.836(19) 3_576 ?
Cu6A Sn4 1.907(12) 3_576 ?
Cu6A S5 2.407(13) 3_576 ?
Cu6A S4 2.524(13) 3_576 ?
Cu6A Cu5 2.525(13) 3_576 ?
Cu6A S3 2.573(13) 3_576 ?
Cu6A Cu7 2.634(12) . ?
Cu7 Sn4 1.0571(13) 3_576 ?
Cu7 S4 2.1813(18) 3_576 ?
Cu7 S1 2.2260(15) 3_576 ?
Cu7 S6 2.2380(16) 3_576 ?
S1 Cu7 2.2260(15) 3_576 ?
S1 Cu4 2.4840(16) 3_576 ?
S1 Cu4A 2.530(13) 3_576 ?
S2 Sn1B 2.026(17) 3_576 ?
S2 Cu5A 2.317(11) 3_576 ?
S2 Sn1 2.3734(16) 3_576 ?
S2 Cu3 2.3867(14) 3_576 ?
S2 Cu5 2.4750(17) 3_576 ?
S2 Sn1A 2.535(7) 3_576 ?
S3 Cu1 2.4021(14) 3_576 ?
S3 Cu5 2.4466(16) 3_576 ?
S3 Cu6A 2.573(13) 3_576 ?
S4 Cu7 2.1813(18) 3_576 ?
S4 Cu6 2.4839(18) 3_576 ?
S4 Cu6A 2.524(13) 3_576 ?
S5 Sn3 2.3978(13) 3_576 ?
S5 Cu1 2.4046(12) 3_576 ?
S5 Cu6A 2.407(13) 3_576 ?
S5 Cu6 2.4570(17) 3_576 ?
S6 Cu7 2.2380(16) 3_576 ?
S6 Cu5A 2.529(14) 3_576 ?
S6 Cu5 2.5314(17) 3_576 ?
P1 C13 1.823(6) . ?
P1 C25 1.827(5) . ?
P1 C19 1.837(5) . ?
P2 C31 1.806(6) . ?
P2 C43 1.824(6) . ?
P2 C37 1.833(5) . ?
P3 C61 1.816(6) . ?
P3 C49 1.832(6) . ?
P3 C55 1.832(5) . ?
C1 C2 1.525(8) . ?
C1 H1A 0.9900 . ?
C1 H1B 0.9900 . ?
C2 C3 1.512(10) . ?
C2 H2A 0.9900 . ?
C2 H2B 0.9900 . ?
C3 C4 1.550(9) . ?
C3 H3A 0.9900 . ?
C3 H3B 0.9900 . ?
C4 H4A 0.9900 . ?
C4 H4B 0.9900 . ?
C5 C6 1.531(8) . ?
C5 H5A 0.9900 . ?
C5 H5B 0.9900 . ?
C6 C7 1.510(9) . ?
C6 H6A 0.9900 . ?
C6 H6B 0.9900 . ?
C7 C8 1.534(9) . ?
C7 H7A 0.9900 . ?
C7 H7B 0.9900 . ?
C8 H8A 0.9900 . ?
C8 H8B 0.9900 . ?
C9 C10 1.553(7) . ?
C9 H9A 0.9900 . ?
C9 H9B 0.9900 . ?
C10 C11 1.490(9) . ?
C10 H10A 0.9900 . ?
C10 H10B 0.9900 . ?
C11 C12 1.507(8) . ?
C11 H11A 0.9900 . ?
C11 H11B 0.9900 . ?
C12 H12A 0.9900 . ?
C12 H12B 0.9900 . ?
C13 C14 1.357(8) . ?
C13 C18 1.410(8) . ?
C14 C15 1.426(9) . ?
C14 H14 0.9500 . ?
C15 C16 1.378(10) . ?
C15 H15 0.9500 . ?
C16 C17 1.340(10) . ?
C16 H16 0.9500 . ?
C17 C18 1.361(9) . ?
C17 H17 0.9500 . ?
C18 H18 0.9500 . ?
C19 C20 1.367(8) . ?
C19 C24 1.387(7) . ?
C20 C21 1.419(9) . ?
C20 H20 0.9500 . ?
C21 C22 1.337(10) . ?
C21 H21 0.9500 . ?
C22 C23 1.371(9) . ?
C22 H22 0.9500 . ?
C23 C24 1.368(8) . ?
C23 H23 0.9500 . ?
C24 H24 0.9500 . ?
C25 C26 1.394(6) . ?
C25 C30 1.402(7) . ?
C26 C27 1.386(7) . ?
C26 H26 0.9500 . ?
C27 C28 1.384(8) . ?
C27 H27 0.9500 . ?
C28 C29 1.379(7) . ?
C28 H28 0.9500 . ?
C29 C30 1.376(7) . ?
C29 H29 0.9500 . ?
C30 H30 0.9500 . ?
C31 C32 1.344(10) . ?
C31 C36 1.376(8) . ?
C32 C33 1.387(10) . ?
C32 H32 0.9500 . ?
C33 C34 1.345(10) . ?
C33 H33 0.9500 . ?
C34 C35 1.372(10) . ?
C34 H34 0.9500 . ?
C35 C36 1.411(9) . ?
C35 H35 0.9500 . ?
C36 H36 0.9500 . ?
C37 C38 1.348(8) . ?
C37 C42 1.374(8) . ?
C38 C39 1.395(8) . ?
C38 H38 0.9500 . ?
C39 C40 1.352(9) . ?
C39 H39 0.9500 . ?
C40 C41 1.369(9) . ?
C40 H40 0.9500 . ?
C41 C42 1.395(8) . ?
C41 H41 0.9500 . ?
C42 H42 0.9500 . ?
C43 C44 1.377(7) . ?
C43 C48 1.396(8) . ?
C44 C45 1.383(8) . ?
C44 H44 0.9500 . ?
C45 C46 1.381(8) . ?
C45 H45 0.9500 . ?
C46 C47 1.362(8) . ?
C46 H46 0.9500 . ?
C47 C48 1.374(8) . ?
C47 H47 0.9500 . ?
C48 H48 0.9500 . ?
C49 C54 1.350(9) . ?
C49 C50 1.362(7) . ?
C50 C51 1.373(11) . ?
C50 H50 0.9500 . ?
C51 C52 1.352(12) . ?
C51 H51 0.9500 . ?
C52 C53 1.331(10) . ?
C52 H52 0.9500 . ?
C53 C54 1.377(9) . ?
C53 H53 0.9500 . ?
C54 H54 0.9500 . ?
C55 C60 1.385(8) . ?
C55 C56 1.392(8) . ?
C56 C57 1.403(7) . ?
C56 H56 0.9500 . ?
C57 C58 1.371(9) . ?
C57 H57 0.9500 . ?
C58 C59 1.373(9) . ?
C58 H58 0.9500 . ?
C59 C60 1.391(7) . ?
C59 H59 0.9500 . ?
C60 H60 0.9500 . ?
C61 C62 1.361(8) . ?
C61 C66 1.395(8) . ?
C62 C63 1.381(9) . ?
C62 H62 0.9500 . ?
C63 C64 1.367(9) . ?
C63 H63 0.9500 . ?
C64 C65 1.361(9) . ?
C64 H64 0.9500 . ?
C65 C66 1.376(8) . ?
C65 H65 0.9500 . ?
C66 H66 0.9500 . ?
